data_7717653
loop_
_publ_author_name
'Sellin, Malte'
'Grunenberg, J\"org'
'Krossing, Ingo'

_publ_section_title
;
 Isolation and Characterization of the Dimetal Decacarbonyl Dication
 [Ru2(CO)10]2+ and the Metal-Only Lewis-Pair [Ag{Ru(CO)5}2]+
;
_journal_name_full 'Dalton Transactions'
_journal_paper_doi 10.1039/D4DT03364G
_journal_year 2025
_chemical_formula_moiety '2(C24 Al2 F55 O6), C10 O10 Ru2, 2(C6 H2 F4) [+ solvent]'
_chemical_formula_sum 'C70 H4 Al4 F118 O22 Ru2'
_chemical_formula_weight 3748.79
_space_group_crystal_system triclinic
_space_group_IT_number 2
_space_group_name_Hall '-P 1'
_space_group_name_H-M_alt 'P -1'
_atom_sites_solution_hydrogens geom
_atom_sites_solution_primary direct
_audit_creation_method
;FinalCif V139 by Daniel Kratzert, Freiburg 2024, 
https://dkratzert.de/finalcif.html
;
_audit_update_record
;
2024-10-10 deposited with the CCDC.	2024-12-06 downloaded from the CCDC.
;
_cell_angle_alpha 90.031(12)
_cell_angle_beta 95.653(12)
_cell_angle_gamma 90.044(8)
_cell_formula_units_Z 2
_cell_length_a 12.594(3)
_cell_length_b 19.643(4)
_cell_length_c 23.887(6)
_cell_measurement_reflns_used 9643
_cell_measurement_temperature 100(2)
_cell_measurement_theta_max 28.2035
_cell_measurement_theta_min 2.244
_cell_volume 5881(2)
_computing_cell_refinement 'SAINT V8.40B'
_computing_data_collection 'Bruker BIS V6.2.15 Patch 4/2021-03-15 and APEX4 2022.1-1'
_computing_data_reduction 'SAINT V8.40B'
_computing_structure_refinement 'SHELXL-2019/2 (Sheldrick, 2019)'
_computing_structure_solution 'SHELXT 2018/2 (Sheldrick, 2018)'
_diffrn_ambient_environment N~2~
_diffrn_ambient_temperature 100(2)
_diffrn_detector CPAD
_diffrn_detector_area_resol_mean 7.41
_diffrn_detector_type 'Bruker PHOTON III'
_diffrn_measured_fraction_theta_full 0.999
_diffrn_measured_fraction_theta_max 0.998
_diffrn_measurement_device 'three-circle diffractometer'
_diffrn_measurement_device_type 'Bruker D8 VENTURE dual wavelength Mo/Cu'
_diffrn_measurement_method '\w and \f scans'
_diffrn_measurement_specimen_support 'MiTeGen micromount'
_diffrn_radiation_monochromator 'mirror optics'
_diffrn_radiation_probe x-ray
_diffrn_radiation_type MoK\a
_diffrn_radiation_wavelength 0.71073
_diffrn_reflns_av_R_equivalents 0.0580
_diffrn_reflns_av_unetI/netI 0.0354
_diffrn_reflns_Laue_measured_fraction_full 0.999
_diffrn_reflns_Laue_measured_fraction_max 0.998
_diffrn_reflns_limit_h_max 16
_diffrn_reflns_limit_h_min -16
_diffrn_reflns_limit_k_max 26
_diffrn_reflns_limit_k_min -26
_diffrn_reflns_limit_l_max 31
_diffrn_reflns_limit_l_min -31
_diffrn_reflns_number 198085
_diffrn_reflns_point_group_measured_fraction_full 0.999
_diffrn_reflns_point_group_measured_fraction_max 0.998
_diffrn_reflns_theta_full 25.242
_diffrn_reflns_theta_max 28.336
_diffrn_reflns_theta_min 1.625
_diffrn_source 'microfocus sealed X-ray tube'
_diffrn_source_type 'Incoatec I\ms'
_exptl_absorpt_coefficient_mu 0.537
_exptl_absorpt_correction_T_max 0.7457
_exptl_absorpt_correction_T_min 0.7063
_exptl_absorpt_correction_type multi-scan
_exptl_crystal_colour colourless
_exptl_crystal_density_diffrn 2.117
_exptl_crystal_description block
_exptl_crystal_F_000 3604
_exptl_crystal_recrystallization_method 'diffusion of n-pentane in 1,2,3,4-tetrafluorobenzene'
_exptl_crystal_size_max 0.249
_exptl_crystal_size_mid 0.215
_exptl_crystal_size_min 0.198
_refine_diff_density_max 0.815
_refine_diff_density_min -1.152
_refine_diff_density_rms 0.099
_refine_ls_extinction_method none
_refine_ls_goodness_of_fit_ref 1.039
_refine_ls_hydrogen_treatment constr
_refine_ls_matrix_type full
_refine_ls_number_parameters 2424
_refine_ls_number_reflns 29301
_refine_ls_number_restraints 34962
_refine_ls_restrained_S_all 0.835
_refine_ls_R_factor_all 0.0577
_refine_ls_R_factor_gt 0.0438
_refine_ls_shift/su_max 0.001
_refine_ls_shift/su_mean 0.000
_refine_ls_structure_factor_coef Fsqd
_refine_ls_weighting_details 'w=1/[\s^2^(Fo^2^)+(0.0385P)^2^+13.6267P] where P=(Fo^2^+2Fc^2^)/3'
_refine_ls_weighting_scheme calc
_refine_ls_wR_factor_gt 0.1011
_refine_ls_wR_factor_ref 0.1101
_reflns_Friedel_coverage 0.000
_reflns_number_gt 24977
_reflns_number_total 29301
_reflns_threshold_expression 'I > 2\s(I)'
_cod_data_source_file d4dt03364g2.cif
_cod_data_source_block P1_b_sq
_cod_original_cell_volume 5880(2)
_cod_database_code 7717653
_shelx_shelxl_version_number 2019/3
_shelx_space_group_comment
;
The symmetry employed for this shelxl refinement is uniquely defined
by the following loop, which should always be used as a source of
symmetry information in preference to the above space-group names.
They are only intended as comments.
;
_olex2_diffrn_ambient_temperature_device 'Oxford Cryostream 800'

loop_
_space_group_symop_operation_xyz
'x, y, z'
'-x, -y, -z'

loop_
_atom_site_label
_atom_site_type_symbol
_atom_site_fract_x
_atom_site_fract_y
_atom_site_fract_z
_atom_site_U_iso_or_equiv
_atom_site_adp_type
_atom_site_occupancy
_atom_site_site_symmetry_order
_atom_site_calc_flag
_atom_site_refinement_flags_posn
_atom_site_refinement_flags_adp
_atom_site_refinement_flags_occupancy
_atom_site_disorder_assembly
_atom_site_disorder_group
Ru1 Ru 0.00294(3) 0.38296(2) 0.75180(2) 0.01825(6) Uani 1 1 d . . . . .
Ru2 Ru -0.00952(3) 0.23400(2) 0.74922(2) 0.01808(6) Uani 1 1 d . . . . .
Al1 Al 0.11925(10) 0.04771(7) 0.01170(6) 0.0177(3) Uani 1 1 d . . . . .
Al2 Al 0.60656(10) 0.46100(7) 0.96937(6) 0.0170(3) Uani 1 1 d . . . . .
Al3 Al 0.60460(10) 0.54191(7) 0.46975(6) 0.0193(3) Uani 1 1 d . . . . .
Al4 Al 0.88359(11) 0.04960(8) 0.48330(6) 0.0211(3) Uani 1 1 d . . . . .
F1 F 0.000000 0.000000 0.000000 0.0262(9) Uani 1 2 d S . P . .
F2 F 0.500000 0.500000 1.000000 0.0206(8) Uani 1 2 d S . P . .
F3 F 0.500000 0.500000 0.500000 0.0212(8) Uani 1 2 d S . P A .
F4 F 1.000000 0.000000 0.500000 0.0249(8) Uani 1 2 d S . P B .
O1 O 0.0180(3) 0.54035(15) 0.75650(18) 0.0361(9) Uani 1 1 d . . . . .
O2 O -0.0440(3) 0.37104(19) 0.87687(14) 0.0257(7) Uani 1 1 d . . . . .
O3 O -0.2406(3) 0.38599(19) 0.71541(15) 0.0295(7) Uani 1 1 d . . . . .
O4 O 0.0453(3) 0.37429(19) 0.62597(14) 0.0264(7) Uani 1 1 d . . . . .
O5 O 0.2465(3) 0.36787(19) 0.78660(15) 0.0284(7) Uani 1 1 d . . . . .
O6 O -0.0185(3) 0.07625(14) 0.74767(16) 0.0275(7) Uani 1 1 d . . . . .
O7 O 0.1627(3) 0.23841(19) 0.85089(14) 0.0277(7) Uani 1 1 d . . . . .
O8 O -0.1887(3) 0.24446(19) 0.83011(15) 0.0290(8) Uani 1 1 d . . . . .
O9 O -0.1847(3) 0.2481(2) 0.64779(14) 0.0320(8) Uani 1 1 d . . . . .
O10 O 0.1692(3) 0.24080(19) 0.66921(14) 0.0264(7) Uani 1 1 d . . . . .
C5 C 0.1594(4) 0.3737(2) 0.77418(19) 0.0220(9) Uani 1 1 d . . . . .
C6 C -0.0153(4) 0.1329(2) 0.7478(2) 0.0266(9) Uani 1 1 d . . . . .
C1 C 0.0115(4) 0.48482(19) 0.7544(2) 0.0253(9) Uani 1 1 d . . . . .
C2 C -0.0260(3) 0.3765(3) 0.83219(19) 0.0222(9) Uani 1 1 d . . . . .
C3 C -0.1537(4) 0.3842(3) 0.7292(2) 0.0246(9) Uani 1 1 d . . . . .
C4 C 0.0300(3) 0.3787(2) 0.67092(19) 0.0208(9) Uani 1 1 d . . . . .
C7 C 0.1004(3) 0.2355(2) 0.81457(18) 0.0203(8) Uani 1 1 d . . . . .
C8 C -0.1241(3) 0.2399(3) 0.80097(19) 0.0223(9) Uani 1 1 d . . . . .
C9 C -0.1212(3) 0.2428(3) 0.68338(18) 0.0224(9) Uani 1 1 d . . . . .
C10 C 0.1051(3) 0.2376(2) 0.69782(17) 0.0212(8) Uani 1 1 d . . . . .
O1_1 O 0.1661(3) 0.03173(19) 0.07931(14) 0.0293(8) Uani 1 1 d D U . . .
C1_1 C 0.2346(3) -0.0019(2) 0.11817(18) 0.0234(9) Uani 1 1 d D U . . .
C2_1 C 0.2153(4) -0.0788(3) 0.1130(2) 0.0317(10) Uani 1 1 d D U . . .
F1_1 F 0.1263(2) -0.09688(18) 0.13704(15) 0.0413(8) Uani 1 1 d D U . . .
F2_1 F 0.2974(3) -0.11519(17) 0.13736(14) 0.0396(7) Uani 1 1 d D U . . .
F3_1 F 0.2023(3) -0.09817(18) 0.05903(14) 0.0439(8) Uani 1 1 d D U . . .
C3_1 C 0.3496(4) 0.0148(3) 0.1082(2) 0.0338(11) Uani 1 1 d D U . . .
F4_1 F 0.3631(3) 0.08053(18) 0.09776(16) 0.0426(8) Uani 1 1 d D U . . .
F5_1 F 0.3809(2) -0.02239(19) 0.06497(14) 0.0417(8) Uani 1 1 d D U . . .
F6_1 F 0.4175(2) 0.0005(2) 0.15487(14) 0.0431(8) Uani 1 1 d D U . . .
C4_1 C 0.2095(4) 0.0225(3) 0.1770(2) 0.0340(11) Uani 1 1 d D U . . .
F7_1 F 0.2558(3) 0.08332(18) 0.18922(14) 0.0431(8) Uani 1 1 d D U . . .
F8_1 F 0.2466(3) -0.0221(2) 0.21685(13) 0.0435(8) Uani 1 1 d D U . . .
F9_1 F 0.1056(2) 0.02831(18) 0.17919(13) 0.0370(7) Uani 1 1 d D U . . .
O1_2 O 0.1977(3) 0.01671(18) -0.03688(14) 0.0273(7) Uani 1 1 d D U . . .
C1_2 C 0.2498(3) 0.0285(2) -0.08323(18) 0.0226(8) Uani 1 1 d D U . . .
C2_2 C 0.1673(4) 0.0454(2) -0.13417(18) 0.0277(9) Uani 1 1 d D U . . .
F1_2 F 0.1201(2) -0.01082(17) -0.15596(13) 0.0421(7) Uani 1 1 d D U . . .
F2_2 F 0.2116(2) 0.07710(16) -0.17579(11) 0.0364(7) Uani 1 1 d D U . . .
F3_2 F 0.0917(2) 0.08711(18) -0.11894(13) 0.0370(7) Uani 1 1 d D U . . .
C3_2 C 0.3294(4) 0.0882(2) -0.07250(19) 0.0264(9) Uani 1 1 d D U . . .
F4_2 F 0.3815(3) 0.08464(18) -0.02214(13) 0.0388(8) Uani 1 1 d D U . . .
F5_2 F 0.2759(2) 0.14798(15) -0.07545(13) 0.0307(6) Uani 1 1 d D U . . .
F6_2 F 0.3998(2) 0.09022(17) -0.11042(14) 0.0351(7) Uani 1 1 d D U . . .
C4_2 C 0.3117(4) -0.0361(2) -0.0959(2) 0.0300(10) Uani 1 1 d D U . . .
F7_2 F 0.3991(2) -0.04341(17) -0.05990(14) 0.0386(7) Uani 1 1 d D U . . .
F8_2 F 0.3433(3) -0.03558(17) -0.14755(13) 0.0412(7) Uani 1 1 d D U . . .
F9_2 F 0.2538(3) -0.09204(16) -0.09130(16) 0.0411(8) Uani 1 1 d D U . . .
O1_3 O 0.0818(3) 0.13087(16) 0.00130(13) 0.0227(7) Uani 1 1 d D U . . .
C1_3 C 0.0627(3) 0.1907(2) 0.02805(18) 0.0236(9) Uani 1 1 d D U . . .
C2_3 C 0.0356(4) 0.2447(3) -0.0182(2) 0.0349(11) Uani 1 1 d D U . . .
F1_3 F 0.1273(3) 0.26688(19) -0.03799(14) 0.0444(8) Uani 1 1 d D U . . .
F2_3 F -0.0146(3) 0.29892(16) 0.00048(15) 0.0398(8) Uani 1 1 d D U . . .
F3_3 F -0.0246(3) 0.21924(17) -0.06272(13) 0.0385(7) Uani 1 1 d D U . . .
C3_3 C -0.0335(4) 0.1816(3) 0.0633(2) 0.0337(11) Uani 1 1 d D U . . .
F4_3 F -0.0252(2) 0.12423(17) 0.09127(14) 0.0358(7) Uani 1 1 d D U . . .
F5_3 F -0.1247(2) 0.17847(19) 0.02952(15) 0.0424(8) Uani 1 1 d D U . . .
F6_3 F -0.0397(3) 0.23274(19) 0.09920(14) 0.0453(8) Uani 1 1 d D U . . .
C4_3 C 0.1619(4) 0.2139(3) 0.0674(2) 0.0368(11) Uani 1 1 d D U . . .
F7_3 F 0.1664(3) 0.18130(18) 0.11645(13) 0.0430(8) Uani 1 1 d D U . . .
F8_3 F 0.1590(3) 0.28103(17) 0.07759(17) 0.0525(10) Uani 1 1 d D U . . .
F9_3 F 0.2510(2) 0.2005(2) 0.04303(15) 0.0438(8) Uani 1 1 d D U . . .
O1_4 O 0.7121(2) 0.45704(18) 1.01967(13) 0.0221(7) Uani 1 1 d D U . . .
C1_4 C 0.7715(3) 0.4864(2) 1.06419(17) 0.0213(8) Uani 1 1 d D U . . .
C2_4 C 0.7132(4) 0.4787(3) 1.1174(2) 0.0310(11) Uani 1 1 d D U . . .
F1_4 F 0.6321(2) 0.5236(2) 1.11602(14) 0.0412(8) Uani 1 1 d D U . . .
F2_4 F 0.7767(3) 0.49067(19) 1.16557(12) 0.0379(7) Uani 1 1 d D U . . .
F3_4 F 0.6727(3) 0.41709(19) 1.12138(15) 0.0450(9) Uani 1 1 d D U . . .
C3_4 C 0.8801(3) 0.4500(2) 1.0733(2) 0.0268(10) Uani 1 1 d D U . . .
F4_4 F 0.9220(2) 0.44032(18) 1.02483(14) 0.0362(7) Uani 1 1 d D U . . .
F5_4 F 0.8712(3) 0.38924(17) 1.09684(14) 0.0385(7) Uani 1 1 d D U . . .
F6_4 F 0.9512(2) 0.48631(18) 1.10756(14) 0.0363(7) Uani 1 1 d D U . . .
C4_4 C 0.7884(4) 0.5627(2) 1.0518(2) 0.0267(10) Uani 1 1 d D U . . .
F7_4 F 0.8657(3) 0.57222(18) 1.01865(14) 0.0378(8) Uani 1 1 d D U . . .
F8_4 F 0.8159(2) 0.59911(16) 1.09976(12) 0.0303(6) Uani 1 1 d D U . . .
F9_4 F 0.7010(3) 0.59010(17) 1.02689(14) 0.0384(8) Uani 1 1 d D U . . .
O1_5 O 0.6213(3) 0.51279(19) 0.91364(13) 0.0235(7) Uani 1 1 d D U . . .
C1_5 C 0.6635(3) 0.5243(2) 0.86446(18) 0.0240(9) Uani 1 1 d D U . . .
C2_5 C 0.6316(4) 0.4680(3) 0.82070(19) 0.0308(10) Uani 1 1 d D U . . .
F1_5 F 0.6923(3) 0.41261(16) 0.83084(13) 0.0350(7) Uani 1 1 d D U . . .
F2_5 F 0.6432(3) 0.4872(2) 0.76800(12) 0.0428(8) Uani 1 1 d D U . . .
F3_5 F 0.5316(2) 0.4479(2) 0.82312(14) 0.0473(9) Uani 1 1 d D U . . .
C3_5 C 0.6211(4) 0.5933(3) 0.8411(2) 0.0377(12) Uani 1 1 d D U . . .
F4_5 F 0.6257(3) 0.64066(18) 0.88098(16) 0.0466(9) Uani 1 1 d D U . . .
F5_5 F 0.5196(3) 0.5885(2) 0.82009(14) 0.0495(10) Uani 1 1 d D U . . .
F6_5 F 0.6772(3) 0.6172(2) 0.80046(15) 0.0485(9) Uani 1 1 d D U . . .
C4_5 C 0.7872(4) 0.5272(2) 0.87477(19) 0.0259(9) Uani 1 1 d D U . . .
F7_5 F 0.8221(3) 0.58603(17) 0.89724(15) 0.0374(7) Uani 1 1 d D U . . .
F8_5 F 0.8333(2) 0.51772(18) 0.82676(12) 0.0341(7) Uani 1 1 d D U . . .
F9_5 F 0.8229(2) 0.47806(16) 0.91020(12) 0.0279(6) Uani 1 1 d D U . . .
O1_6 O 0.5596(3) 0.38218(18) 0.95005(15) 0.0284(7) Uani 1 1 d D U . . .
C1_6 C 0.5729(3) 0.3138(2) 0.95564(18) 0.0257(9) Uani 1 1 d D U . . .
C2_6 C 0.5145(4) 0.2865(3) 1.0046(2) 0.0420(12) Uani 1 1 d D U . . .
F1_6 F 0.5351(3) 0.3273(2) 1.04959(15) 0.0510(10) Uani 1 1 d D U . . .
F2_6 F 0.5485(3) 0.2245(2) 1.01989(18) 0.0560(10) Uani 1 1 d D U . . .
F3_6 F 0.4088(3) 0.2859(2) 0.99043(18) 0.0542(10) Uani 1 1 d D U . . .
C3_6 C 0.5239(4) 0.2816(3) 0.8996(2) 0.0366(11) Uani 1 1 d D U . . .
F4_6 F 0.5903(3) 0.2912(2) 0.85887(14) 0.0461(9) Uani 1 1 d D U . . .
F5_6 F 0.4296(3) 0.3094(2) 0.88225(16) 0.0461(8) Uani 1 1 d D U . . .
F6_6 F 0.5081(3) 0.21491(17) 0.90366(17) 0.0509(9) Uani 1 1 d D U . . .
C4_6 C 0.6928(4) 0.2947(2) 0.9648(2) 0.0319(10) Uani 1 1 d D U . . .
F7_6 F 0.7503(2) 0.33439(17) 0.93390(14) 0.0364(7) Uani 1 1 d D U . . .
F8_6 F 0.7114(3) 0.23084(18) 0.94967(16) 0.0450(8) Uani 1 1 d D U . . .
F9_6 F 0.7303(3) 0.30300(18) 1.01855(13) 0.0399(8) Uani 1 1 d D U . . .
O1_7 O 0.6162(3) 0.4920(2) 0.41197(14) 0.0290(8) Uani 1 1 d D U . . .
C1_7 C 0.6601(3) 0.4810(2) 0.36288(18) 0.0269(10) Uani 1 1 d D U . . .
C2_7 C 0.6128(4) 0.4145(3) 0.3367(2) 0.0431(13) Uani 1 1 d D U . . .
F1_7 F 0.5131(3) 0.4243(2) 0.31399(15) 0.0529(10) Uani 1 1 d D U . . .
F2_7 F 0.6693(3) 0.3916(2) 0.29585(16) 0.0588(11) Uani 1 1 d D U . . .
F3_7 F 0.6124(4) 0.3659(2) 0.37549(17) 0.0574(10) Uani 1 1 d D U . . .
C3_7 C 0.7828(4) 0.4752(3) 0.3747(2) 0.0317(11) Uani 1 1 d D U . . .
F4_7 F 0.8204(2) 0.52269(19) 0.41092(13) 0.0361(7) Uani 1 1 d D U . . .
F5_7 F 0.8121(3) 0.41466(19) 0.39563(17) 0.0478(9) Uani 1 1 d D U . . .
F6_7 F 0.8327(3) 0.4833(2) 0.32730(14) 0.0427(8) Uani 1 1 d D U . . .
C4_7 C 0.6335(4) 0.5404(3) 0.3212(2) 0.0349(11) Uani 1 1 d D U . . .
F7_7 F 0.6987(3) 0.59398(18) 0.33361(14) 0.0406(8) Uani 1 1 d D U . . .
F8_7 F 0.6459(3) 0.5223(2) 0.26800(13) 0.0476(9) Uani 1 1 d D U . . .
F9_7 F 0.5342(3) 0.5625(2) 0.32281(16) 0.0497(9) Uani 1 1 d D U . . .
O1_8 O 0.7115(3) 0.54519(19) 0.51901(15) 0.0257(7) Uani 1 1 d D U . . .
C1_8 C 0.7716(3) 0.5164(2) 0.56282(18) 0.0227(9) Uani 1 1 d D U . . .
C2_8 C 0.8809(4) 0.5534(3) 0.5710(2) 0.0330(11) Uani 1 1 d D U . . .
F1_8 F 0.8716(3) 0.61430(18) 0.59386(16) 0.0472(9) Uani 1 1 d D U . . .
F2_8 F 0.9512(2) 0.5178(2) 0.60476(16) 0.0471(9) Uani 1 1 d D U . . .
F3_8 F 0.9204(2) 0.5618(2) 0.52263(16) 0.0447(9) Uani 1 1 d D U . . .
C3_8 C 0.7892(4) 0.4399(3) 0.5516(2) 0.0284(10) Uani 1 1 d D U . . .
F4_8 F 0.7006(2) 0.41136(17) 0.52690(14) 0.0360(7) Uani 1 1 d D U . . .
F5_8 F 0.8659(3) 0.43030(19) 0.51806(15) 0.0396(8) Uani 1 1 d D U . . .
F6_8 F 0.8170(2) 0.40452(17) 0.59879(13) 0.0338(7) Uani 1 1 d D U . . .
C4_8 C 0.7137(4) 0.5244(3) 0.6175(2) 0.0316(10) Uani 1 1 d D U . . .
F7_8 F 0.6346(3) 0.4791(2) 0.61750(15) 0.0429(8) Uani 1 1 d D U . . .
F8_8 F 0.7799(3) 0.51450(19) 0.66377(13) 0.0429(8) Uani 1 1 d D U . . .
F9_8 F 0.6721(3) 0.58536(19) 0.62017(16) 0.0513(10) Uani 1 1 d D U . . .
O1_9 O 0.5560(16) 0.6210(5) 0.4576(7) 0.037(3) Uani 0.576(6) 1 d D U P A 1
C1_9 C 0.5692(7) 0.6898(5) 0.4612(4) 0.0314(14) Uani 0.576(6) 1 d D U P A 1
C2_9 C 0.5130(8) 0.7222(5) 0.4065(4) 0.0488(18) Uani 0.576(6) 1 d D U P A 1
F1_9 F 0.4167(8) 0.6939(6) 0.3932(5) 0.061(3) Uani 0.576(6) 1 d D U P A 1
F2_9 F 0.4985(9) 0.7894(4) 0.4131(6) 0.068(3) Uani 0.576(6) 1 d D U P A 1
F3_9 F 0.5726(7) 0.7136(5) 0.3642(3) 0.068(2) Uani 0.576(6) 1 d D U P A 1
C3_9 C 0.6877(6) 0.7110(4) 0.4685(3) 0.0346(15) Uani 0.576(6) 1 d D U P A 1
F4_9 F 0.7321(5) 0.7014(4) 0.5207(3) 0.0391(15) Uani 0.576(6) 1 d D U P A 1
F5_9 F 0.7430(11) 0.6740(9) 0.4344(7) 0.050(3) Uani 0.576(6) 1 d D U P A 1
F6_9 F 0.7021(8) 0.7756(4) 0.4543(4) 0.059(2) Uani 0.576(6) 1 d D U P A 1
C4_9 C 0.5144(7) 0.7131(5) 0.5132(4) 0.0438(18) Uani 0.576(6) 1 d D U P A 1
F7_9 F 0.5464(8) 0.6734(8) 0.5575(5) 0.066(3) Uani 0.576(6) 1 d D U P A 1
F8_9 F 0.5387(12) 0.7767(5) 0.5279(7) 0.068(3) Uani 0.576(6) 1 d D U P A 1
F9_9 F 0.4097(5) 0.7120(4) 0.5049(4) 0.065(2) Uani 0.576(6) 1 d D U P A 1
O1_10 O 0.556(2) 0.6190(7) 0.4478(9) 0.026(2) Uani 0.424(6) 1 d D U P A 2
C1_10 C 0.5590(8) 0.6881(7) 0.4517(4) 0.0312(17) Uani 0.424(6) 1 d D U P A 2
C2_10 C 0.6529(7) 0.7127(5) 0.4201(4) 0.0305(17) Uani 0.424(6) 1 d D U P A 2
F1_10 F 0.6249(7) 0.7118(6) 0.3651(3) 0.042(2) Uani 0.424(6) 1 d D U P A 2
F2_10 F 0.6774(9) 0.7774(4) 0.4327(4) 0.040(2) Uani 0.424(6) 1 d D U P A 2
F3_10 F 0.7377(15) 0.6733(11) 0.4316(8) 0.042(4) Uani 0.424(6) 1 d D U P A 2
C3_10 C 0.5762(9) 0.7116(5) 0.5139(4) 0.0413(19) Uani 0.424(6) 1 d D U P A 2
F4_10 F 0.5136(11) 0.6745(9) 0.5440(6) 0.060(3) Uani 0.424(6) 1 d D U P A 2
F5_10 F 0.6792(8) 0.7033(5) 0.5345(3) 0.049(2) Uani 0.424(6) 1 d D U P A 2
F6_10 F 0.5521(19) 0.7775(6) 0.5193(9) 0.066(4) Uani 0.424(6) 1 d D U P A 2
C4_10 C 0.4519(8) 0.7162(5) 0.4232(5) 0.041(2) Uani 0.424(6) 1 d D U P A 2
F7_10 F 0.3749(7) 0.7144(4) 0.4581(5) 0.062(3) Uani 0.424(6) 1 d D U P A 2
F8_10 F 0.4619(9) 0.7806(5) 0.4072(7) 0.049(3) Uani 0.424(6) 1 d D U P A 2
F9_10 F 0.4232(12) 0.6803(8) 0.3767(6) 0.059(3) Uani 0.424(6) 1 d D U P A 2
O1_12 O 0.9320(13) 0.1301(6) 0.4960(7) 0.035(3) Uani 0.649(6) 1 d D U P B 1
C1_12 C 0.9362(6) 0.1953(5) 0.4776(3) 0.0268(19) Uani 0.649(6) 1 d D U P B 1
C2_12 C 0.8263(5) 0.2303(3) 0.4783(3) 0.0272(13) Uani 0.649(6) 1 d D U P B 1
F1_12 F 0.8089(5) 0.2486(3) 0.5304(2) 0.0462(14) Uani 0.649(6) 1 d D U P B 1
F2_12 F 0.8162(6) 0.2855(3) 0.4471(3) 0.0405(15) Uani 0.649(6) 1 d D U P B 1
F3_12 F 0.7494(7) 0.1875(5) 0.4590(5) 0.038(2) Uani 0.649(6) 1 d D U P B 1
C3_12 C 0.9712(6) 0.1969(4) 0.4172(3) 0.0396(17) Uani 0.649(6) 1 d D U P B 1
F4_12 F 1.0446(8) 0.1498(5) 0.4114(5) 0.072(3) Uani 0.649(6) 1 d D U P B 1
F5_12 F 0.8880(6) 0.1817(3) 0.3793(2) 0.0479(15) Uani 0.649(6) 1 d D U P B 1
F6_12 F 1.0080(7) 0.2576(4) 0.4039(4) 0.062(2) Uani 0.649(6) 1 d D U P B 1
C4_12 C 1.0196(6) 0.2327(4) 0.5194(3) 0.0416(18) Uani 0.649(6) 1 d D U P B 1
F7_12 F 1.1170(4) 0.2145(3) 0.5090(3) 0.0676(19) Uani 0.649(6) 1 d D U P B 1
F8_12 F 1.0126(14) 0.2999(5) 0.5138(8) 0.043(3) Uani 0.649(6) 1 d D U P B 1
F9_12 F 1.0044(10) 0.2177(9) 0.5723(4) 0.051(3) Uani 0.649(6) 1 d D U P B 1
O1_13 O 0.912(2) 0.1331(9) 0.4972(12) 0.027(4) Uani 0.351(6) 1 d D U P B 2
C1_13 C 0.9350(9) 0.1935(7) 0.4735(5) 0.023(3) Uani 0.351(6) 1 d D U P B 2
C2_13 C 1.0326(8) 0.1874(6) 0.4391(5) 0.031(3) Uani 0.351(6) 1 d D U P B 2
F1_13 F 1.1210(7) 0.1829(6) 0.4744(5) 0.051(3) Uani 0.351(6) 1 d D U P B 2
F2_13 F 1.0487(12) 0.2409(7) 0.4074(7) 0.051(4) Uani 0.351(6) 1 d D U P B 2
F3_13 F 1.0230(15) 0.1325(8) 0.4058(8) 0.054(4) Uani 0.351(6) 1 d D U P B 2
C3_13 C 0.8365(9) 0.2193(5) 0.4354(5) 0.028(3) Uani 0.351(6) 1 d D U P B 2
F4_13 F 0.7470(14) 0.2075(9) 0.4584(10) 0.045(4) Uani 0.351(6) 1 d D U P B 2
F5_13 F 0.8294(10) 0.1891(6) 0.3850(4) 0.043(3) Uani 0.351(6) 1 d D U P B 2
F6_13 F 0.8443(12) 0.2859(5) 0.4272(6) 0.046(3) Uani 0.351(6) 1 d D U P B 2
C4_13 C 0.9612(9) 0.2456(6) 0.5219(4) 0.023(2) Uani 0.351(6) 1 d D U P B 2
F7_13 F 0.8741(8) 0.2644(6) 0.5441(4) 0.041(2) Uani 0.351(6) 1 d D U P B 2
F8_13 F 1.009(2) 0.3010(10) 0.5040(14) 0.036(5) Uani 0.351(6) 1 d D U P B 2
F9_13 F 1.0278(17) 0.2197(15) 0.5636(8) 0.043(4) Uani 0.351(6) 1 d D U P B 2
F1_14 F 0.7147(2) 0.15561(15) 0.72914(12) 0.0343(6) Uani 1 1 d D U . . .
F2_14 F 0.6374(3) 0.28214(15) 0.73640(13) 0.0460(8) Uani 1 1 d D U . . .
F3_14 F 0.4316(3) 0.30243(17) 0.75512(13) 0.0514(9) Uani 1 1 d D U . . .
F4_14 F 0.3019(2) 0.1944(2) 0.76918(13) 0.0485(8) Uani 1 1 d D U . . .
C1_14 C 0.6101(3) 0.1630(2) 0.73815(18) 0.0252(9) Uani 1 1 d D U . . .
C2_14 C 0.5749(3) 0.2287(2) 0.74247(18) 0.0276(9) Uani 1 1 d D U . . .
C3_14 C 0.4681(3) 0.2385(2) 0.75159(19) 0.0303(10) Uani 1 1 d D U . . .
C4_14 C 0.4041(3) 0.1832(3) 0.7583(2) 0.0313(10) Uani 1 1 d D U . . .
C5_14 C 0.4427(4) 0.1179(3) 0.75479(19) 0.0301(10) Uani 1 1 d D U . . .
H5_14 H 0.398021 0.079832 0.759785 0.036 Uiso 1 1 calc R U . . .
C6_14 C 0.5473(4) 0.1086(3) 0.7439(2) 0.0277(10) Uani 1 1 d D U . . .
H6_14 H 0.574774 0.063979 0.740385 0.033 Uiso 1 1 calc R U . . .
F1_17 F 0.8520(14) 0.6249(6) 0.7400(6) 0.093(3) Uani 0.579(9) 1 d D U P C 1
F2_17 F 1.0159(10) 0.6900(6) 0.7938(5) 0.113(3) Uani 0.579(9) 1 d D U P C 1
F3_17 F 1.0331(11) 0.8295(7) 0.7810(5) 0.140(4) Uani 0.579(9) 1 d D U P C 1
F4_17 F 0.8915(9) 0.9003(4) 0.7171(4) 0.102(3) Uani 0.579(9) 1 d D U P C 1
C1_17 C 0.8560(12) 0.6938(7) 0.7323(6) 0.100(2) Uani 0.579(9) 1 d D U P C 1
C2_17 C 0.9400(11) 0.7264(6) 0.7612(6) 0.106(3) Uani 0.579(9) 1 d D U P C 1
C3_17 C 0.9499(12) 0.7944(6) 0.7542(6) 0.110(3) Uani 0.579(9) 1 d D U P C 1
C4_17 C 0.8761(12) 0.8304(6) 0.7190(6) 0.106(2) Uani 0.579(9) 1 d D U P C 1
C5_17 C 0.7891(12) 0.7962(7) 0.6923(7) 0.107(3) Uani 0.579(9) 1 d D U P C 1
H5_17 H 0.736846 0.820479 0.668884 0.128 Uiso 0.579(9) 1 calc R U P C 1
C6_17 C 0.7784(13) 0.7278(7) 0.6994(7) 0.105(2) Uani 0.579(9) 1 d D U P C 1
H6_17 H 0.718134 0.704206 0.681909 0.126 Uiso 0.579(9) 1 calc R U P C 1
O1_19 O 0.7921(9) 0.0214(7) 0.5237(4) 0.036(2) Uani 0.763(8) 1 d D U P B 1
C1_19 C 0.7444(5) 0.0204(4) 0.5720(3) 0.0258(13) Uani 0.763(8) 1 d D U P B 1
C2_19 C 0.6810(6) -0.0471(4) 0.5745(3) 0.0359(16) Uani 0.763(8) 1 d D U P B 1
F1_19 F 0.5910(4) -0.0463(3) 0.5406(2) 0.0430(13) Uani 0.763(8) 1 d D U P B 1
F2_19 F 0.6551(6) -0.0604(4) 0.6264(3) 0.0587(18) Uani 0.763(8) 1 d D U P B 1
F3_19 F 0.7376(4) -0.0995(2) 0.5590(3) 0.0616(16) Uani 0.763(8) 1 d D U P B 1
C3_19 C 0.8276(6) 0.0259(4) 0.6236(3) 0.0396(17) Uani 0.763(8) 1 d D U P B 1
F4_19 F 0.9000(4) 0.0736(4) 0.6148(2) 0.0586(17) Uani 0.763(8) 1 d D U P B 1
F5_19 F 0.8805(6) -0.0320(4) 0.6323(3) 0.079(2) Uani 0.763(8) 1 d D U P B 1
F6_19 F 0.7858(8) 0.0418(4) 0.6710(3) 0.051(2) Uani 0.763(8) 1 d D U P B 1
C4_19 C 0.6655(6) 0.0815(4) 0.5729(3) 0.0299(15) Uani 0.763(8) 1 d D U P B 1
F7_19 F 0.7181(4) 0.1390(2) 0.5839(3) 0.0435(13) Uani 0.763(8) 1 d D U P B 1
F8_19 F 0.5953(6) 0.0727(4) 0.6111(3) 0.0439(18) Uani 0.763(8) 1 d D U P B 1
F9_19 F 0.6103(5) 0.0888(3) 0.5232(2) 0.0422(13) Uani 0.763(8) 1 d D U P B 1
O1_20 O 0.794(3) 0.014(2) 0.5263(13) 0.034(5) Uani 0.237(8) 1 d D U P B 2
C1_20 C 0.7423(13) 0.0195(8) 0.5733(8) 0.029(3) Uani 0.237(8) 1 d D U P B 2
C2_20 C 0.6575(14) 0.0767(8) 0.5676(8) 0.032(3) Uani 0.237(8) 1 d D U P B 2
F1_20 F 0.5754(12) 0.0594(10) 0.5309(7) 0.049(4) Uani 0.237(8) 1 d D U P B 2
F2_20 F 0.6203(18) 0.0899(13) 0.6172(8) 0.036(4) Uani 0.237(8) 1 d D U P B 2
F3_20 F 0.6969(11) 0.1347(7) 0.5496(8) 0.041(3) Uani 0.237(8) 1 d D U P B 2
C3_20 C 0.8234(13) 0.0351(8) 0.6245(8) 0.034(3) Uani 0.237(8) 1 d D U P B 2
F4_20 F 0.9113(10) -0.0020(8) 0.6210(6) 0.031(3) Uani 0.237(8) 1 d D U P B 2
F5_20 F 0.8522(14) 0.1006(6) 0.6263(6) 0.043(3) Uani 0.237(8) 1 d D U P B 2
F6_20 F 0.786(2) 0.0193(12) 0.6731(10) 0.038(4) Uani 0.237(8) 1 d D U P B 2
C4_20 C 0.6866(13) -0.0501(8) 0.5812(7) 0.035(3) Uani 0.237(8) 1 d D U P B 2
F7_20 F 0.7595(11) -0.0969(7) 0.5987(8) 0.048(4) Uani 0.237(8) 1 d D U P B 2
F8_20 F 0.6148(14) -0.0461(11) 0.6183(8) 0.045(4) Uani 0.237(8) 1 d D U P B 2
F9_20 F 0.6350(15) -0.0695(10) 0.5323(6) 0.054(4) Uani 0.237(8) 1 d D U P B 2
F1_21 F 0.6906(13) 0.7279(9) 0.6862(7) 0.153(5) Uani 0.421(9) 1 d D U P C 2
F2_21 F 0.857(2) 0.6340(8) 0.7271(9) 0.107(4) Uani 0.421(9) 1 d D U P C 2
F3_21 F 1.0540(15) 0.6896(10) 0.7676(8) 0.145(5) Uani 0.421(9) 1 d D U P C 2
F4_21 F 1.0872(15) 0.8184(10) 0.7685(9) 0.141(5) Uani 0.421(9) 1 d D U P C 2
C1_21 C 0.7899(14) 0.7462(9) 0.7084(7) 0.107(2) Uani 0.421(9) 1 d D U P C 2
C2_21 C 0.8695(13) 0.7026(9) 0.7277(7) 0.105(2) Uani 0.421(9) 1 d D U P C 2
C3_21 C 0.9673(14) 0.7287(8) 0.7473(7) 0.110(3) Uani 0.421(9) 1 d D U P C 2
C4_21 C 0.9877(15) 0.7971(8) 0.7479(8) 0.111(3) Uani 0.421(9) 1 d D U P C 2
C5_21 C 0.9086(16) 0.8400(9) 0.7277(9) 0.109(3) Uani 0.421(9) 1 d D U P C 2
H5_21 H 0.921250 0.887664 0.727328 0.131 Uiso 0.421(9) 1 calc R U P C 2
C6_21 C 0.8101(16) 0.8146(9) 0.7079(8) 0.108(3) Uani 0.421(9) 1 d D U P C 2
H6_21 H 0.755352 0.845018 0.693630 0.129 Uiso 0.421(9) 1 calc R U P C 2
O1_15 O 0.8473(3) 0.0348(2) 0.41368(14) 0.0278(7) Uani 1 1 d D U . . .
C1_15 C 0.7789(3) 0.0034(2) 0.37420(19) 0.0252(9) Uani 1 1 d D U . . .
C2_15 C 0.8018(4) 0.0310(3) 0.3157(2) 0.0314(10) Uani 1 1 d D U . . .
F1_15 F 0.7582(3) 0.09232(18) 0.30652(15) 0.0444(8) Uani 1 1 d D U . . .
F2_15 F 0.7611(3) -0.01049(19) 0.27439(12) 0.0427(8) Uani 1 1 d D U . . .
F3_15 F 0.9056(2) 0.03624(19) 0.31142(13) 0.0380(7) Uani 1 1 d D U . . .
C3_15 C 0.7991(4) -0.0742(3) 0.3763(2) 0.0296(10) Uani 1 1 d D U . . .
F4_15 F 0.8132(3) -0.09515(18) 0.42955(13) 0.0387(7) Uani 1 1 d D U . . .
F5_15 F 0.8875(2) -0.09076(18) 0.35246(14) 0.0403(8) Uani 1 1 d D U . . .
F6_15 F 0.7181(2) -0.11025(17) 0.35067(13) 0.0361(7) Uani 1 1 d D U . . .
C4_15 C 0.6611(4) 0.0184(3) 0.3840(2) 0.0338(11) Uani 1 1 d D U . . .
F7_15 F 0.6307(2) -0.0221(2) 0.42561(13) 0.0422(8) Uani 1 1 d D U . . .
F8_15 F 0.5945(2) 0.00670(19) 0.33771(14) 0.0407(8) Uani 1 1 d D U . . .
F9_15 F 0.6498(3) 0.08245(19) 0.39937(17) 0.0476(9) Uani 1 1 d D U . . .

loop_
_atom_site_aniso_label
_atom_site_aniso_U_11
_atom_site_aniso_U_22
_atom_site_aniso_U_33
_atom_site_aniso_U_23
_atom_site_aniso_U_13
_atom_site_aniso_U_12
Ru1 0.02031(14) 0.01792(12) 0.01727(12) -0.00061(17) 0.00563(10) 0.00044(17)
Ru2 0.02172(15) 0.01761(12) 0.01530(12) -0.00042(16) 0.00371(10) 0.00086(15)
Al1 0.0152(6) 0.0165(6) 0.0215(6) 0.0005(5) 0.0022(5) -0.0008(5)
Al2 0.0152(6) 0.0187(7) 0.0176(6) -0.0043(5) 0.0037(5) 0.0011(5)
Al3 0.0163(6) 0.0198(7) 0.0220(6) 0.0048(6) 0.0028(5) -0.0003(5)
Al4 0.0205(6) 0.0200(7) 0.0226(7) -0.0066(5) 0.0006(5) 0.0014(5)
F1 0.0185(17) 0.021(2) 0.040(2) -0.0033(18) 0.0030(16) -0.0036(15)
F2 0.0162(16) 0.026(2) 0.0197(17) -0.0021(15) 0.0032(13) 0.0009(14)
F3 0.0189(17) 0.024(2) 0.0212(18) 0.0043(16) 0.0061(14) 0.0000(15)
F4 0.0240(19) 0.021(2) 0.030(2) -0.0013(17) 0.0033(15) -0.0003(15)
O1 0.054(3) 0.0198(14) 0.038(2) -0.0032(15) 0.0222(18) -0.0004(16)
O2 0.0300(17) 0.0261(19) 0.0217(16) -0.0026(14) 0.0058(13) -0.0013(14)
O3 0.0224(16) 0.035(2) 0.0311(17) 0.0062(15) 0.0031(13) 0.0034(14)
O4 0.0287(17) 0.030(2) 0.0214(16) -0.0006(14) 0.0074(13) 0.0032(14)
O5 0.0224(16) 0.035(2) 0.0286(16) -0.0031(14) 0.0054(13) -0.0022(13)
O6 0.036(2) 0.0217(13) 0.0257(14) -0.0008(15) 0.0051(15) -0.0017(13)
O7 0.0284(16) 0.0277(17) 0.0261(16) 0.0001(14) -0.0016(13) 0.0018(14)
O8 0.0285(16) 0.0323(19) 0.0281(17) -0.0004(14) 0.0118(13) -0.0023(14)
O9 0.0314(17) 0.040(2) 0.0238(16) 0.0007(14) -0.0016(13) -0.0008(15)
O10 0.0270(15) 0.0288(18) 0.0248(16) 0.0019(14) 0.0098(13) 0.0039(14)
C5 0.028(2) 0.020(2) 0.019(2) -0.0011(16) 0.0076(16) -0.0044(17)
C6 0.032(3) 0.0272(19) 0.0199(17) -0.003(2) 0.0010(17) 0.005(2)
C1 0.029(2) 0.0213(18) 0.027(2) -0.001(2) 0.0132(17) 0.0016(19)
C2 0.023(2) 0.022(2) 0.022(2) -0.0014(18) 0.0037(16) 0.0017(18)
C3 0.030(2) 0.019(2) 0.026(2) 0.0043(18) 0.0062(18) 0.0012(18)
C4 0.0189(19) 0.018(2) 0.025(2) 0.0015(18) 0.0024(16) 0.0013(17)
C7 0.0219(19) 0.018(2) 0.022(2) -0.0006(16) 0.0074(15) 0.0001(17)
C8 0.0210(19) 0.024(2) 0.022(2) 0.0001(18) 0.0053(16) 0.0002(17)
C9 0.023(2) 0.024(2) 0.020(2) -0.0008(17) 0.0029(16) 0.0006(17)
C10 0.030(2) 0.017(2) 0.0157(19) 0.0007(16) -0.0014(16) 0.0028(18)
O1_1 0.0325(18) 0.0283(18) 0.0256(16) 0.0008(14) -0.0040(13) 0.0087(14)
C1_1 0.025(2) 0.027(2) 0.0188(18) 0.0053(16) 0.0005(15) 0.0023(17)
C2_1 0.029(2) 0.032(2) 0.034(2) 0.0037(19) 0.0009(18) 0.0007(18)
F1_1 0.0256(14) 0.0380(18) 0.060(2) 0.0109(15) 0.0026(13) -0.0051(13)
F2_1 0.0443(17) 0.0291(16) 0.0434(17) 0.0063(13) -0.0054(13) 0.0123(13)
F3_1 0.061(2) 0.0333(17) 0.0349(16) -0.0066(13) -0.0088(14) 0.0066(15)
C3_1 0.027(2) 0.042(3) 0.034(2) 0.006(2) 0.0052(18) -0.002(2)
F4_1 0.0350(16) 0.0373(18) 0.058(2) 0.0130(16) 0.0154(15) -0.0055(14)
F5_1 0.0330(16) 0.055(2) 0.0385(16) 0.0096(15) 0.0100(13) 0.0075(15)
F6_1 0.0244(14) 0.061(2) 0.0425(17) 0.0090(16) -0.0039(12) -0.0038(14)
C4_1 0.027(2) 0.041(3) 0.034(2) 0.006(2) 0.0021(18) 0.004(2)
F7_1 0.0547(19) 0.0396(18) 0.0337(16) -0.0071(14) -0.0018(14) -0.0070(15)
F8_1 0.0412(17) 0.061(2) 0.0292(15) 0.0165(15) 0.0059(13) 0.0129(16)
F9_1 0.0282(14) 0.0496(19) 0.0347(16) 0.0081(14) 0.0099(12) 0.0067(13)
O1_2 0.0290(17) 0.0270(18) 0.0281(16) 0.0043(14) 0.0140(13) 0.0037(13)
C1_2 0.0205(19) 0.025(2) 0.023(2) 0.0024(16) 0.0084(15) -0.0004(16)
C2_2 0.028(2) 0.032(2) 0.023(2) -0.0020(17) -0.0001(16) -0.0033(17)
F1_2 0.0347(16) 0.0461(18) 0.0439(17) -0.0093(14) -0.0044(13) -0.0170(14)
F2_2 0.0419(16) 0.0449(18) 0.0222(13) 0.0014(12) 0.0022(11) -0.0057(14)
F3_2 0.0252(14) 0.0499(19) 0.0357(16) 0.0029(14) 0.0023(12) 0.0083(13)
C3_2 0.026(2) 0.027(2) 0.027(2) 0.0012(19) 0.0004(16) -0.0003(17)
F4_2 0.0437(18) 0.0378(19) 0.0318(16) 0.0029(14) -0.0113(13) -0.0043(15)
F5_2 0.0357(15) 0.0237(14) 0.0325(15) 0.0031(12) 0.0019(12) 0.0016(12)
F6_2 0.0290(15) 0.0350(17) 0.0430(17) 0.0019(14) 0.0122(13) -0.0077(13)
C4_2 0.026(2) 0.030(2) 0.035(2) -0.002(2) 0.0121(18) -0.0035(17)
F7_2 0.0293(15) 0.0339(16) 0.0528(19) 0.0016(14) 0.0051(13) 0.0070(12)
F8_2 0.0412(17) 0.0437(18) 0.0421(17) -0.0111(14) 0.0209(14) 0.0011(14)
F9_2 0.0361(16) 0.0236(15) 0.066(2) -0.0070(15) 0.0196(15) -0.0067(13)
O1_3 0.0288(16) 0.0171(16) 0.0220(16) -0.0029(13) 0.0017(12) 0.0043(13)
C1_3 0.027(2) 0.0138(19) 0.030(2) -0.0002(17) 0.0044(16) 0.0015(17)
C2_3 0.045(3) 0.025(2) 0.036(3) 0.0007(19) 0.009(2) 0.001(2)
F1_3 0.062(2) 0.0320(18) 0.0417(18) 0.0039(15) 0.0191(15) -0.0086(17)
F2_3 0.056(2) 0.0221(16) 0.0430(18) 0.0041(13) 0.0156(15) 0.0138(14)
F3_3 0.0501(18) 0.0281(17) 0.0352(16) 0.0024(13) -0.0064(14) 0.0047(14)
C3_3 0.039(2) 0.033(3) 0.031(2) -0.0007(19) 0.0111(19) 0.004(2)
F4_3 0.0339(15) 0.0328(16) 0.0427(17) 0.0084(14) 0.0134(13) -0.0038(13)
F5_3 0.0285(15) 0.046(2) 0.053(2) 0.0050(16) 0.0030(13) 0.0018(14)
F6_3 0.060(2) 0.0387(18) 0.0395(17) -0.0064(15) 0.0159(15) 0.0134(17)
C4_3 0.044(3) 0.027(2) 0.038(3) -0.006(2) 0.000(2) -0.004(2)
F7_3 0.064(2) 0.0355(18) 0.0271(15) -0.0034(13) -0.0062(14) -0.0010(16)
F8_3 0.064(2) 0.0244(17) 0.064(2) -0.0115(16) -0.0162(19) -0.0048(16)
F9_3 0.0284(15) 0.051(2) 0.053(2) 0.0030(18) 0.0065(14) -0.0096(15)
O1_4 0.0174(14) 0.0268(18) 0.0215(15) -0.0066(14) -0.0006(12) 0.0014(13)
C1_4 0.0169(18) 0.024(2) 0.022(2) -0.0040(17) -0.0025(15) 0.0023(16)
C2_4 0.024(2) 0.041(3) 0.028(2) -0.005(2) 0.0021(17) -0.0048(19)
F1_4 0.0269(15) 0.060(2) 0.0387(18) -0.0143(17) 0.0114(13) 0.0084(15)
F2_4 0.0448(18) 0.049(2) 0.0200(14) -0.0049(14) 0.0046(12) -0.0047(15)
F3_4 0.051(2) 0.049(2) 0.0373(18) -0.0025(16) 0.0145(15) -0.0209(17)
C3_4 0.023(2) 0.027(2) 0.029(2) -0.0071(19) -0.0014(17) 0.0047(18)
F4_4 0.0258(14) 0.043(2) 0.0402(17) -0.0105(15) 0.0056(12) 0.0058(13)
F5_4 0.0405(17) 0.0287(17) 0.0435(18) 0.0023(14) -0.0099(14) 0.0039(13)
F6_4 0.0189(13) 0.0430(19) 0.0443(18) -0.0102(15) -0.0107(12) -0.0006(13)
C4_4 0.025(2) 0.027(2) 0.028(2) -0.0046(19) 0.0011(17) -0.0020(18)
F7_4 0.0402(17) 0.0359(18) 0.0394(18) -0.0003(15) 0.0143(14) -0.0086(14)
F8_4 0.0339(15) 0.0258(16) 0.0307(15) -0.0117(12) 0.0008(12) -0.0019(12)
F9_4 0.0394(17) 0.0282(17) 0.0452(19) -0.0059(15) -0.0083(14) 0.0086(14)
O1_5 0.0215(15) 0.0313(19) 0.0192(15) -0.0004(13) 0.0087(12) 0.0006(13)
C1_5 0.024(2) 0.030(2) 0.0183(19) 0.0010(17) 0.0050(15) 0.0037(17)
C2_5 0.024(2) 0.048(3) 0.020(2) 0.002(2) 0.0042(17) -0.002(2)
F1_5 0.0423(17) 0.0286(16) 0.0346(16) -0.0082(13) 0.0058(13) -0.0012(13)
F2_5 0.0421(17) 0.071(2) 0.0154(13) -0.0020(14) 0.0046(12) 0.0130(17)
F3_5 0.0255(15) 0.080(3) 0.0363(17) -0.0171(17) 0.0011(13) -0.0143(16)
C3_5 0.039(3) 0.039(3) 0.038(3) 0.011(2) 0.019(2) 0.016(2)
F4_5 0.059(2) 0.0306(17) 0.055(2) 0.0066(15) 0.0291(17) 0.0171(15)
F5_5 0.0324(16) 0.079(3) 0.0390(18) 0.0215(17) 0.0104(13) 0.0253(17)
F6_5 0.0519(19) 0.051(2) 0.0466(19) 0.0242(17) 0.0268(16) 0.0203(17)
C4_5 0.027(2) 0.026(2) 0.026(2) -0.0046(18) 0.0092(17) 0.0011(18)
F7_5 0.0376(16) 0.0277(16) 0.048(2) -0.0100(15) 0.0104(14) -0.0071(13)
F8_5 0.0295(15) 0.046(2) 0.0296(15) -0.0004(14) 0.0154(12) 0.0029(14)
F9_5 0.0266(14) 0.0302(16) 0.0273(14) 0.0011(12) 0.0038(11) 0.0035(12)
O1_6 0.0281(16) 0.0216(16) 0.0337(18) -0.0071(15) -0.0061(14) 0.0039(14)
C1_6 0.029(2) 0.0174(19) 0.031(2) -0.0067(18) 0.0053(17) -0.0007(17)
C2_6 0.045(3) 0.032(3) 0.051(3) -0.006(2) 0.018(2) -0.002(2)
F1_6 0.064(2) 0.057(2) 0.0356(18) -0.0089(16) 0.0251(17) 0.0025(19)
F2_6 0.069(2) 0.039(2) 0.063(2) 0.0184(19) 0.022(2) 0.0030(18)
F3_6 0.0362(17) 0.048(2) 0.083(3) 0.007(2) 0.0296(17) -0.0046(15)
C3_6 0.035(2) 0.026(2) 0.048(3) -0.011(2) 0.004(2) -0.0053(19)
F4_6 0.055(2) 0.051(2) 0.0330(16) -0.0154(15) 0.0082(15) -0.0044(17)
F5_6 0.0357(17) 0.044(2) 0.056(2) -0.0157(18) -0.0103(15) -0.0067(15)
F6_6 0.062(2) 0.0233(16) 0.067(2) -0.0169(16) 0.0038(18) -0.0122(15)
C4_6 0.033(2) 0.026(2) 0.036(2) -0.0065(19) 0.0037(18) 0.0093(19)
F7_6 0.0284(14) 0.0417(18) 0.0403(17) -0.0026(14) 0.0084(12) -0.0013(13)
F8_6 0.0466(18) 0.0294(16) 0.059(2) -0.0132(16) 0.0051(15) 0.0149(15)
F9_6 0.0470(19) 0.0326(18) 0.0381(16) -0.0004(14) -0.0049(14) 0.0090(15)
O1_7 0.0289(17) 0.036(2) 0.0229(16) 0.0005(15) 0.0094(13) -0.0030(15)
C1_7 0.026(2) 0.033(2) 0.024(2) 0.0000(18) 0.0117(17) -0.0039(18)
C2_7 0.046(3) 0.051(3) 0.035(3) -0.008(2) 0.020(2) -0.014(3)
F1_7 0.0443(18) 0.072(3) 0.043(2) -0.0167(18) 0.0101(15) -0.0262(18)
F2_7 0.078(3) 0.054(2) 0.050(2) -0.0223(19) 0.036(2) -0.014(2)
F3_7 0.081(3) 0.037(2) 0.058(2) -0.0021(17) 0.027(2) -0.0191(19)
C3_7 0.031(2) 0.033(3) 0.034(3) 0.006(2) 0.0156(19) 0.006(2)
F4_7 0.0253(14) 0.050(2) 0.0330(16) 0.0054(15) 0.0056(12) -0.0057(14)
F5_7 0.0419(19) 0.043(2) 0.061(2) 0.0170(18) 0.0152(17) 0.0162(16)
F6_7 0.0317(16) 0.059(2) 0.0411(18) 0.0030(17) 0.0202(14) 0.0002(16)
C4_7 0.036(2) 0.043(3) 0.026(2) 0.010(2) 0.0039(19) -0.002(2)
F7_7 0.0444(18) 0.0411(19) 0.0354(17) 0.0135(14) -0.0007(14) -0.0054(15)
F8_7 0.050(2) 0.067(2) 0.0256(15) 0.0069(16) 0.0041(14) -0.0110(18)
F9_7 0.0374(17) 0.065(2) 0.046(2) 0.0120(18) -0.0035(15) 0.0048(16)
O1_8 0.0214(16) 0.0265(19) 0.0286(17) 0.0053(15) -0.0009(13) -0.0029(14)
C1_8 0.0197(19) 0.026(2) 0.022(2) 0.0040(18) 0.0010(15) -0.0004(17)
C2_8 0.022(2) 0.039(3) 0.037(3) 0.004(2) -0.0040(18) -0.001(2)
F1_8 0.049(2) 0.0337(18) 0.056(2) -0.0006(16) -0.0071(16) -0.0127(16)
F2_8 0.0261(16) 0.048(2) 0.063(2) 0.0171(18) -0.0162(15) -0.0049(15)
F3_8 0.0251(15) 0.053(2) 0.057(2) 0.0177(18) 0.0107(14) -0.0088(15)
C3_8 0.022(2) 0.032(3) 0.030(2) 0.005(2) 0.0010(17) -0.0013(18)
F4_8 0.0336(15) 0.0317(18) 0.0407(18) -0.0030(14) -0.0066(13) -0.0074(14)
F5_8 0.0387(17) 0.0404(19) 0.0422(19) 0.0024(16) 0.0166(14) 0.0086(15)
F6_8 0.0334(15) 0.0324(17) 0.0349(16) 0.0101(13) 0.0002(12) 0.0035(13)
C4_8 0.034(2) 0.032(3) 0.030(2) 0.005(2) 0.0072(19) 0.000(2)
F7_8 0.0362(17) 0.051(2) 0.0443(19) 0.0090(17) 0.0174(14) -0.0037(15)
F8_8 0.058(2) 0.044(2) 0.0251(15) 0.0017(14) -0.0024(14) -0.0039(17)
F9_8 0.069(2) 0.041(2) 0.048(2) 0.0033(17) 0.0275(19) 0.0198(18)
O1_9 0.029(5) 0.019(3) 0.060(7) 0.001(3) -0.010(5) 0.001(3)
C1_9 0.031(3) 0.018(3) 0.044(3) 0.004(3) -0.003(2) 0.001(2)
C2_9 0.051(4) 0.037(3) 0.055(4) 0.011(3) -0.014(3) 0.011(3)
F1_9 0.049(4) 0.044(5) 0.083(6) 0.002(4) -0.034(4) 0.017(3)
F2_9 0.070(8) 0.031(3) 0.101(6) 0.017(4) -0.014(6) 0.017(4)
F3_9 0.079(5) 0.080(6) 0.042(3) 0.017(3) -0.010(3) 0.019(5)
C3_9 0.034(3) 0.031(3) 0.039(3) 0.008(3) 0.000(2) -0.009(3)
F4_9 0.034(3) 0.040(4) 0.041(3) 0.005(3) -0.008(2) -0.013(3)
F5_9 0.033(4) 0.063(6) 0.056(5) -0.009(5) 0.007(4) -0.010(4)
F6_9 0.070(6) 0.037(3) 0.066(6) 0.018(3) -0.010(4) -0.025(3)
C4_9 0.039(3) 0.041(4) 0.052(4) -0.004(3) 0.006(3) 0.002(3)
F7_9 0.056(5) 0.092(6) 0.054(5) 0.019(4) 0.017(4) 0.009(5)
F8_9 0.070(5) 0.049(4) 0.085(8) -0.029(4) 0.013(6) 0.000(3)
F9_9 0.035(3) 0.061(4) 0.101(6) -0.013(4) 0.012(3) 0.015(3)
O1_10 0.024(5) 0.022(3) 0.033(5) 0.006(3) 0.004(4) 0.002(3)
C1_10 0.030(3) 0.022(3) 0.041(3) 0.005(3) 0.006(3) 0.001(3)
C2_10 0.030(3) 0.027(3) 0.034(3) 0.006(3) 0.000(3) -0.005(3)
F1_10 0.038(4) 0.057(5) 0.032(3) 0.005(3) 0.004(3) -0.002(4)
F2_10 0.042(5) 0.030(3) 0.046(5) 0.009(3) -0.003(4) -0.015(3)
F3_10 0.038(6) 0.054(7) 0.036(6) 0.010(6) 0.015(5) 0.012(6)
C3_10 0.056(4) 0.029(4) 0.041(3) 0.005(3) 0.016(3) 0.001(4)
F4_10 0.076(7) 0.057(6) 0.052(6) 0.019(5) 0.028(6) -0.002(6)
F5_10 0.066(4) 0.047(5) 0.032(4) -0.005(3) -0.003(3) -0.012(4)
F6_10 0.116(10) 0.035(4) 0.054(6) 0.001(4) 0.047(6) 0.015(5)
C4_10 0.030(4) 0.027(4) 0.067(5) 0.014(3) 0.004(3) 0.002(3)
F7_10 0.039(4) 0.042(4) 0.109(7) 0.025(5) 0.032(4) 0.008(3)
F8_10 0.033(6) 0.029(4) 0.083(7) 0.026(4) 0.000(5) 0.006(3)
F9_10 0.052(6) 0.039(6) 0.079(6) 0.005(4) -0.024(4) 0.014(4)
O1_12 0.040(6) 0.018(4) 0.043(6) -0.005(3) -0.021(4) 0.006(3)
C1_12 0.032(4) 0.020(4) 0.028(4) -0.001(3) -0.003(3) 0.002(3)
C2_12 0.035(3) 0.019(3) 0.027(3) 0.000(2) -0.001(2) 0.003(3)
F1_12 0.068(4) 0.041(3) 0.033(2) -0.007(2) 0.019(2) 0.007(3)
F2_12 0.054(4) 0.026(2) 0.041(4) 0.009(2) 0.004(3) 0.008(2)
F3_12 0.027(3) 0.032(5) 0.055(4) -0.010(3) -0.005(2) 0.001(3)
C3_12 0.043(4) 0.036(4) 0.041(4) -0.012(3) 0.012(3) -0.003(3)
F4_12 0.054(5) 0.075(6) 0.091(6) -0.042(5) 0.023(4) 0.011(5)
F5_12 0.073(4) 0.046(3) 0.025(2) -0.009(2) 0.005(3) -0.016(3)
F6_12 0.073(6) 0.054(4) 0.065(4) -0.016(4) 0.042(5) -0.028(4)
C4_12 0.048(4) 0.024(3) 0.048(4) -0.007(3) -0.017(3) 0.003(3)
F7_12 0.038(3) 0.047(3) 0.112(5) -0.022(3) -0.022(3) 0.001(2)
F8_12 0.063(5) 0.023(3) 0.039(7) -0.008(3) -0.009(4) -0.005(3)
F9_12 0.072(6) 0.035(4) 0.039(4) 0.001(3) -0.025(3) -0.010(4)
O1_13 0.039(10) 0.013(6) 0.028(8) -0.008(5) 0.004(7) 0.001(5)
C1_13 0.033(6) 0.015(6) 0.022(6) -0.006(4) 0.004(4) -0.001(5)
C2_13 0.029(5) 0.018(5) 0.047(6) -0.019(4) 0.011(4) -0.004(5)
F1_13 0.026(4) 0.060(7) 0.067(6) -0.025(5) 0.009(4) -0.002(4)
F2_13 0.067(10) 0.040(6) 0.051(6) -0.010(5) 0.037(7) -0.014(6)
F3_13 0.068(9) 0.042(6) 0.057(8) -0.036(6) 0.035(6) -0.025(6)
C3_13 0.044(5) 0.006(4) 0.033(6) -0.008(4) 0.000(4) 0.001(4)
F4_13 0.042(6) 0.037(10) 0.056(7) -0.008(7) 0.007(5) 0.010(6)
F5_13 0.056(7) 0.042(5) 0.026(4) -0.008(4) -0.015(4) 0.004(6)
F6_13 0.057(8) 0.016(4) 0.064(10) 0.014(5) 0.005(6) 0.014(4)
C4_13 0.044(6) 0.011(5) 0.013(5) -0.003(4) 0.005(4) 0.000(4)
F7_13 0.054(5) 0.037(5) 0.033(5) -0.022(4) 0.015(4) -0.006(4)
F8_13 0.059(10) 0.020(6) 0.030(10) -0.003(5) 0.005(7) -0.011(6)
F9_13 0.067(9) 0.019(7) 0.040(7) -0.002(6) -0.021(6) -0.011(6)
F1_14 0.0216(13) 0.0411(16) 0.0409(16) -0.0003(13) 0.0071(11) -0.0010(12)
F2_14 0.056(2) 0.0300(15) 0.0544(19) 0.0025(14) 0.0155(16) -0.0104(14)
F3_14 0.066(2) 0.0430(18) 0.0462(18) 0.0035(15) 0.0095(16) 0.0279(17)
F4_14 0.0222(14) 0.084(3) 0.0398(16) 0.0012(18) 0.0059(12) 0.0118(15)
C1_14 0.0205(19) 0.034(2) 0.021(2) -0.0027(17) -0.0001(15) 0.0029(17)
C2_14 0.031(2) 0.026(2) 0.027(2) 0.0036(18) 0.0099(17) -0.0007(18)
C3_14 0.030(2) 0.034(2) 0.027(2) 0.0009(19) 0.0013(19) 0.0116(17)
C4_14 0.020(2) 0.050(3) 0.024(2) 0.001(2) 0.0018(16) 0.0073(19)
C5_14 0.0193(19) 0.047(3) 0.023(2) 0.002(2) -0.0003(16) -0.006(2)
C6_14 0.027(2) 0.027(2) 0.029(2) -0.0003(19) -0.0015(17) 0.0008(17)
F1_17 0.104(6) 0.060(3) 0.124(8) 0.025(4) 0.043(5) 0.015(3)
F2_17 0.163(7) 0.066(4) 0.106(7) 0.009(5) -0.005(5) 0.025(5)
F3_17 0.183(8) 0.079(5) 0.152(8) -0.008(6) -0.013(6) -0.002(5)
F4_17 0.165(7) 0.055(3) 0.095(6) 0.020(3) 0.053(5) 0.013(4)
C1_17 0.131(5) 0.058(3) 0.113(5) 0.022(3) 0.015(4) 0.013(3)
C2_17 0.142(6) 0.060(3) 0.116(5) 0.019(4) 0.007(4) 0.014(3)
C3_17 0.148(6) 0.060(3) 0.121(5) 0.015(4) 0.007(4) 0.011(3)
C4_17 0.145(6) 0.057(3) 0.116(5) 0.022(3) 0.021(4) 0.014(3)
C5_17 0.139(6) 0.061(4) 0.123(5) 0.021(4) 0.018(4) 0.019(3)
C6_17 0.132(5) 0.062(4) 0.121(5) 0.021(4) 0.014(4) 0.017(3)
O1_19 0.029(3) 0.054(5) 0.027(3) -0.019(3) 0.009(2) -0.009(3)
C1_19 0.019(3) 0.035(3) 0.024(3) -0.008(2) 0.004(2) 0.002(2)
C2_19 0.034(3) 0.032(3) 0.041(3) -0.003(3) 0.000(3) -0.006(3)
F1_19 0.034(2) 0.045(3) 0.049(3) -0.003(2) -0.001(2) -0.013(2)
F2_19 0.069(5) 0.058(4) 0.050(3) 0.016(3) 0.010(3) -0.013(3)
F3_19 0.071(3) 0.034(2) 0.077(4) -0.013(3) -0.007(3) 0.012(2)
C3_19 0.033(3) 0.054(4) 0.032(3) -0.014(3) 0.000(3) 0.001(3)
F4_19 0.033(3) 0.101(5) 0.041(3) -0.020(3) -0.003(2) -0.027(3)
F5_19 0.064(4) 0.086(5) 0.079(5) -0.011(4) -0.032(3) 0.039(4)
F6_19 0.053(3) 0.074(6) 0.024(2) -0.005(3) 0.000(2) 0.004(4)
C4_19 0.028(3) 0.036(3) 0.026(3) -0.006(3) 0.006(2) 0.000(3)
F7_19 0.053(3) 0.030(2) 0.048(3) -0.012(2) 0.003(2) -0.0117(19)
F8_19 0.030(3) 0.058(5) 0.047(3) -0.010(3) 0.018(2) -0.001(2)
F9_19 0.049(3) 0.035(3) 0.039(2) -0.002(2) -0.011(2) 0.006(2)
O1_20 0.033(9) 0.040(9) 0.032(7) -0.002(7) 0.013(7) -0.003(7)
C1_20 0.023(5) 0.035(5) 0.028(5) -0.006(5) 0.006(4) -0.001(4)
C2_20 0.024(6) 0.040(6) 0.032(6) -0.003(6) 0.006(5) 0.001(5)
F1_20 0.035(7) 0.061(10) 0.049(7) -0.013(7) -0.007(6) 0.005(6)
F2_20 0.032(10) 0.043(11) 0.036(6) 0.000(6) 0.013(6) 0.013(8)
F3_20 0.034(6) 0.041(6) 0.049(8) 0.008(6) 0.014(6) 0.006(5)
C3_20 0.026(6) 0.041(6) 0.034(6) -0.006(6) -0.001(5) 0.004(5)
F4_20 0.025(6) 0.043(7) 0.027(6) 0.011(5) 0.005(4) 0.008(5)
F5_20 0.051(9) 0.037(6) 0.037(7) -0.003(5) -0.013(6) -0.005(5)
F6_20 0.030(7) 0.056(11) 0.028(6) -0.004(7) -0.001(5) 0.011(8)
C4_20 0.029(6) 0.038(6) 0.040(7) -0.008(6) 0.015(5) -0.008(5)
F7_20 0.045(7) 0.025(6) 0.079(10) 0.000(7) 0.033(6) -0.004(5)
F8_20 0.043(9) 0.048(9) 0.050(8) 0.010(7) 0.035(8) 0.000(7)
F9_20 0.050(9) 0.061(10) 0.053(7) -0.015(7) 0.008(6) -0.025(8)
F1_21 0.150(6) 0.122(8) 0.182(10) 0.014(8) -0.014(7) -0.007(5)
F2_21 0.140(8) 0.063(4) 0.115(10) 0.010(5) -0.002(8) 0.013(4)
F3_21 0.166(7) 0.080(6) 0.179(11) 0.006(8) -0.032(8) 0.029(6)
F4_21 0.153(7) 0.088(7) 0.179(10) -0.002(8) -0.002(7) -0.001(6)
C1_21 0.135(5) 0.064(4) 0.121(5) 0.017(4) 0.013(4) 0.014(3)
C2_21 0.138(5) 0.062(3) 0.116(5) 0.015(4) 0.013(4) 0.014(3)
C3_21 0.142(5) 0.062(3) 0.124(6) 0.017(4) 0.004(5) 0.014(3)
C4_21 0.146(6) 0.064(3) 0.123(5) 0.013(4) 0.008(5) 0.009(3)
C5_21 0.147(6) 0.061(4) 0.119(5) 0.018(4) 0.020(5) 0.011(3)
C6_21 0.141(5) 0.064(4) 0.119(6) 0.019(4) 0.021(5) 0.017(4)
O1_15 0.0272(16) 0.0325(19) 0.0226(15) -0.0096(14) -0.0029(12) -0.0049(14)
C1_15 0.0202(19) 0.028(2) 0.027(2) -0.0092(17) -0.0012(16) -0.0022(16)
C2_15 0.035(2) 0.033(2) 0.026(2) -0.0050(18) 0.0011(18) -0.005(2)
F1_15 0.054(2) 0.0351(17) 0.0418(18) 0.0070(14) -0.0049(15) 0.0015(15)
F2_15 0.0509(19) 0.054(2) 0.0222(14) -0.0104(14) -0.0030(13) -0.0129(16)
F3_15 0.0383(16) 0.0467(19) 0.0302(15) -0.0029(13) 0.0088(12) -0.0100(14)
C3_15 0.026(2) 0.037(3) 0.026(2) -0.0064(19) 0.0026(17) -0.0005(18)
F4_15 0.0467(18) 0.0347(17) 0.0329(15) 0.0040(13) -0.0046(13) -0.0046(14)
F5_15 0.0336(16) 0.0384(18) 0.0494(18) -0.0111(15) 0.0066(13) 0.0057(13)
F6_15 0.0335(15) 0.0324(16) 0.0410(16) -0.0112(13) -0.0032(12) -0.0035(12)
C4_15 0.027(2) 0.039(3) 0.034(2) -0.017(2) 0.0010(18) -0.001(2)
F7_15 0.0308(15) 0.063(2) 0.0336(16) -0.0112(15) 0.0092(12) -0.0131(15)
F8_15 0.0246(14) 0.053(2) 0.0422(17) -0.0156(15) -0.0067(12) 0.0019(14)
F9_15 0.0411(18) 0.042(2) 0.059(2) -0.0205(17) 0.0045(16) 0.0100(15)

loop_
_atom_type_symbol
_atom_type_description
_atom_type_scat_dispersion_real
_atom_type_scat_dispersion_imag
_atom_type_scat_source
C C 0.0033 0.0016 'International Tables Vol C Tables 4.2.6.8 and 6.1.1.4'
O O 0.0106 0.0060 'International Tables Vol C Tables 4.2.6.8 and 6.1.1.4'
F F 0.0171 0.0103 'International Tables Vol C Tables 4.2.6.8 and 6.1.1.4'
Al Al 0.0645 0.0514 'International Tables Vol C Tables 4.2.6.8 and 6.1.1.4'
Ru Ru -1.2594 0.8363 'International Tables Vol C Tables 4.2.6.8 and 6.1.1.4'
H H 0.0000 0.0000 'International Tables Vol C Tables 4.2.6.8 and 6.1.1.4'

loop_
_geom_angle_atom_site_label_1
_geom_angle_atom_site_label_2
_geom_angle_atom_site_label_3
_geom_angle
_geom_angle_site_symmetry_1
_geom_angle_site_symmetry_3
_geom_angle_publ_flag
C3 Ru1 C2 89.54(19) . . ?
C3 Ru1 C4 89.84(18) . . ?
C2 Ru1 C4 173.91(14) . . ?
C3 Ru1 C5 175.47(16) . . ?
C2 Ru1 C5 90.32(18) . . ?
C4 Ru1 C5 89.82(18) . . ?
C3 Ru1 C1 92.5(2) . . ?
C2 Ru1 C1 92.7(2) . . ?
C4 Ru1 C1 93.3(2) . . ?
C5 Ru1 C1 92.0(2) . . ?
C3 Ru1 Ru2 87.59(14) . . ?
C2 Ru1 Ru2 86.69(15) . . ?
C4 Ru1 Ru2 87.24(14) . . ?
C5 Ru1 Ru2 87.88(14) . . ?
C1 Ru1 Ru2 179.41(16) . . ?
C7 Ru2 C10 89.57(17) . . ?
C7 Ru2 C6 92.8(2) . . ?
C10 Ru2 C6 93.0(2) . . ?
C7 Ru2 C8 90.16(17) . . ?
C10 Ru2 C8 174.66(15) . . ?
C6 Ru2 C8 92.4(2) . . ?
C7 Ru2 C9 174.19(15) . . ?
C10 Ru2 C9 90.49(17) . . ?
C6 Ru2 C9 93.0(2) . . ?
C8 Ru2 C9 89.24(18) . . ?
C7 Ru2 Ru1 86.41(14) . . ?
C10 Ru2 Ru1 86.41(14) . . ?
C6 Ru2 Ru1 179.02(15) . . ?
C8 Ru2 Ru1 88.24(15) . . ?
C9 Ru2 Ru1 87.80(14) . . ?
O1_1 Al1 O1_2 114.27(18) . . ?
O1_1 Al1 O1_3 112.40(18) . . ?
O1_2 Al1 O1_3 114.27(18) . . ?
O1_1 Al1 F1 105.25(15) . . ?
O1_2 Al1 F1 104.06(14) . . ?
O1_3 Al1 F1 105.35(13) . . ?
O1_5 Al2 O1_4 116.23(18) . . ?
O1_5 Al2 O1_6 113.16(19) . . ?
O1_4 Al2 O1_6 112.01(18) . . ?
O1_5 Al2 F2 102.16(13) . . ?
O1_4 Al2 F2 107.47(13) . . ?
O1_6 Al2 F2 104.40(13) . . ?
O1_9 Al3 O1_8 109.6(6) . . ?
O1_10 Al3 O1_8 114.8(8) . . ?
O1_9 Al3 O1_7 116.6(6) . . ?
O1_10 Al3 O1_7 108.6(7) . . ?
O1_8 Al3 O1_7 117.05(19) . . ?
O1_9 Al3 F3 103.1(7) . . ?
O1_10 Al3 F3 106.2(8) . . ?
O1_8 Al3 F3 107.81(14) . . ?
O1_7 Al3 F3 100.94(14) . . ?
O1_19 Al4 O1_15 111.9(4) . . ?
O1_13 Al4 O1_15 112.6(9) . . ?
O1_19 Al4 O1_12 117.3(7) . . ?
O1_15 Al4 O1_12 112.7(5) . . ?
O1_13 Al4 O1_20 114.2(15) . . ?
O1_15 Al4 O1_20 112.3(13) . . ?
O1_19 Al4 F4 106.9(5) . . ?
O1_13 Al4 F4 109.4(10) . . ?
O1_15 Al4 F4 105.23(14) . . ?
O1_12 Al4 F4 101.3(5) . . ?
O1_20 Al4 F4 102.1(14) . . ?
Al1 F1 Al1 180.00(8) . 2 ?
Al2 F2 Al2 180.0 . 2_667 ?
Al3 F3 Al3 180.0 2_666 . ?
Al4 F4 Al4 180.0 2_756 . ?
O5 C5 Ru1 179.4(5) . . ?
O6 C6 Ru2 179.2(5) . . ?
O1 C1 Ru1 178.6(5) . . ?
O2 C2 Ru1 177.8(5) . . ?
O3 C3 Ru1 178.2(4) . . ?
O4 C4 Ru1 178.0(4) . . ?
O7 C7 Ru2 177.9(4) . . ?
O8 C8 Ru2 178.7(5) . . ?
O9 C9 Ru2 178.4(4) . . ?
O10 C10 Ru2 178.7(4) . . ?
C1_1 O1_1 Al1 150.6(3) . . ?
O1_1 C1_1 C3_1 109.5(4) . . ?
O1_1 C1_1 C2_1 109.7(4) . . ?
C3_1 C1_1 C2_1 110.1(4) . . ?
O1_1 C1_1 C4_1 107.1(4) . . ?
C3_1 C1_1 C4_1 110.9(4) . . ?
C2_1 C1_1 C4_1 109.5(4) . . ?
F3_1 C2_1 F2_1 106.4(4) . . ?
F3_1 C2_1 F1_1 107.9(4) . . ?
F2_1 C2_1 F1_1 108.1(4) . . ?
F3_1 C2_1 C1_1 111.1(4) . . ?
F2_1 C2_1 C1_1 112.4(4) . . ?
F1_1 C2_1 C1_1 110.8(4) . . ?
F4_1 C3_1 F5_1 109.2(4) . . ?
F4_1 C3_1 F6_1 105.8(4) . . ?
F5_1 C3_1 F6_1 107.8(4) . . ?
F4_1 C3_1 C1_1 112.2(4) . . ?
F5_1 C3_1 C1_1 110.8(4) . . ?
F6_1 C3_1 C1_1 110.8(4) . . ?
F9_1 C4_1 F8_1 107.8(4) . . ?
F9_1 C4_1 F7_1 108.9(4) . . ?
F8_1 C4_1 F7_1 108.2(4) . . ?
F9_1 C4_1 C1_1 110.8(4) . . ?
F8_1 C4_1 C1_1 110.7(4) . . ?
F7_1 C4_1 C1_1 110.3(4) . . ?
C1_2 O1_2 Al1 148.1(3) . . ?
O1_2 C1_2 C4_2 108.3(4) . . ?
O1_2 C1_2 C3_2 110.6(4) . . ?
C4_2 C1_2 C3_2 109.0(3) . . ?
O1_2 C1_2 C2_2 109.5(3) . . ?
C4_2 C1_2 C2_2 109.6(4) . . ?
C3_2 C1_2 C2_2 109.9(4) . . ?
F3_2 C2_2 F1_2 108.2(4) . . ?
F3_2 C2_2 F2_2 106.1(4) . . ?
F1_2 C2_2 F2_2 107.3(4) . . ?
F3_2 C2_2 C1_2 111.0(4) . . ?
F1_2 C2_2 C1_2 111.5(4) . . ?
F2_2 C2_2 C1_2 112.6(4) . . ?
F4_2 C3_2 F6_2 108.6(4) . . ?
F4_2 C3_2 F5_2 107.2(4) . . ?
F6_2 C3_2 F5_2 107.5(4) . . ?
F4_2 C3_2 C1_2 111.6(4) . . ?
F6_2 C3_2 C1_2 112.0(4) . . ?
F5_2 C3_2 C1_2 109.7(3) . . ?
F9_2 C4_2 F8_2 107.5(4) . . ?
F9_2 C4_2 F7_2 106.3(4) . . ?
F8_2 C4_2 F7_2 107.2(4) . . ?
F9_2 C4_2 C1_2 111.9(4) . . ?
F8_2 C4_2 C1_2 112.3(4) . . ?
F7_2 C4_2 C1_2 111.3(4) . . ?
C1_3 O1_3 Al1 144.0(3) . . ?
O1_3 C1_3 C2_3 107.0(4) . . ?
O1_3 C1_3 C3_3 109.7(4) . . ?
C2_3 C1_3 C3_3 109.7(4) . . ?
O1_3 C1_3 C4_3 111.4(4) . . ?
C2_3 C1_3 C4_3 109.8(4) . . ?
C3_3 C1_3 C4_3 109.2(4) . . ?
F2_3 C2_3 F3_3 108.2(4) . . ?
F2_3 C2_3 F1_3 107.9(4) . . ?
F3_3 C2_3 F1_3 106.0(4) . . ?
F2_3 C2_3 C1_3 112.8(4) . . ?
F3_3 C2_3 C1_3 112.2(4) . . ?
F1_3 C2_3 C1_3 109.4(4) . . ?
F4_3 C3_3 F6_3 109.2(4) . . ?
F4_3 C3_3 F5_3 106.9(4) . . ?
F6_3 C3_3 F5_3 108.8(4) . . ?
F4_3 C3_3 C1_3 110.4(4) . . ?
F6_3 C3_3 C1_3 111.2(4) . . ?
F5_3 C3_3 C1_3 110.3(4) . . ?
F7_3 C4_3 F9_3 108.8(4) . . ?
F7_3 C4_3 F8_3 108.2(4) . . ?
F9_3 C4_3 F8_3 108.1(4) . . ?
F7_3 C4_3 C1_3 110.7(4) . . ?
F9_3 C4_3 C1_3 109.7(4) . . ?
F8_3 C4_3 C1_3 111.2(4) . . ?
C1_4 O1_4 Al2 149.2(3) . . ?
O1_4 C1_4 C2_4 109.4(4) . . ?
O1_4 C1_4 C3_4 108.9(3) . . ?
C2_4 C1_4 C3_4 109.2(4) . . ?
O1_4 C1_4 C4_4 109.6(4) . . ?
C2_4 C1_4 C4_4 109.9(4) . . ?
C3_4 C1_4 C4_4 109.9(4) . . ?
F3_4 C2_4 F1_4 107.8(4) . . ?
F3_4 C2_4 F2_4 107.2(4) . . ?
F1_4 C2_4 F2_4 106.8(4) . . ?
F3_4 C2_4 C1_4 111.7(4) . . ?
F1_4 C2_4 C1_4 109.8(4) . . ?
F2_4 C2_4 C1_4 113.3(4) . . ?
F5_4 C3_4 F4_4 107.3(4) . . ?
F5_4 C3_4 F6_4 107.1(4) . . ?
F4_4 C3_4 F6_4 107.8(4) . . ?
F5_4 C3_4 C1_4 111.5(4) . . ?
F4_4 C3_4 C1_4 111.5(4) . . ?
F6_4 C3_4 C1_4 111.4(4) . . ?
F9_4 C4_4 F7_4 107.6(4) . . ?
F9_4 C4_4 F8_4 107.3(4) . . ?
F7_4 C4_4 F8_4 106.7(4) . . ?
F9_4 C4_4 C1_4 111.0(4) . . ?
F7_4 C4_4 C1_4 111.9(4) . . ?
F8_4 C4_4 C1_4 112.1(4) . . ?
C1_5 O1_5 Al2 149.5(3) . . ?
O1_5 C1_5 C3_5 108.1(4) . . ?
O1_5 C1_5 C2_5 111.6(4) . . ?
C3_5 C1_5 C2_5 109.1(4) . . ?
O1_5 C1_5 C4_5 109.9(4) . . ?
C3_5 C1_5 C4_5 109.4(4) . . ?
C2_5 C1_5 C4_5 108.8(3) . . ?
F3_5 C2_5 F2_5 108.5(4) . . ?
F3_5 C2_5 F1_5 106.3(4) . . ?
F2_5 C2_5 F1_5 106.7(4) . . ?
F3_5 C2_5 C1_5 111.5(4) . . ?
F2_5 C2_5 C1_5 112.8(4) . . ?
F1_5 C2_5 C1_5 110.7(4) . . ?
F4_5 C3_5 F5_5 107.0(4) . . ?
F4_5 C3_5 F6_5 106.6(5) . . ?
F5_5 C3_5 F6_5 107.9(4) . . ?
F4_5 C3_5 C1_5 111.5(4) . . ?
F5_5 C3_5 C1_5 111.1(5) . . ?
F6_5 C3_5 C1_5 112.4(4) . . ?
F7_5 C4_5 F9_5 107.2(4) . . ?
F7_5 C4_5 F8_5 108.1(4) . . ?
F9_5 C4_5 F8_5 107.1(4) . . ?
F7_5 C4_5 C1_5 112.4(4) . . ?
F9_5 C4_5 C1_5 110.1(4) . . ?
F8_5 C4_5 C1_5 111.7(4) . . ?
C1_6 O1_6 Al2 146.6(3) . . ?
O1_6 C1_6 C2_6 110.8(4) . . ?
O1_6 C1_6 C4_6 111.3(4) . . ?
C2_6 C1_6 C4_6 109.9(4) . . ?
O1_6 C1_6 C3_6 106.4(4) . . ?
C2_6 C1_6 C3_6 109.6(4) . . ?
C4_6 C1_6 C3_6 108.8(4) . . ?
F2_6 C2_6 F3_6 110.2(5) . . ?
F2_6 C2_6 F1_6 107.2(5) . . ?
F3_6 C2_6 F1_6 108.5(4) . . ?
F2_6 C2_6 C1_6 111.2(4) . . ?
F3_6 C2_6 C1_6 110.4(5) . . ?
F1_6 C2_6 C1_6 109.3(4) . . ?
F6_6 C3_6 F5_6 106.9(4) . . ?
F6_6 C3_6 F4_6 107.3(4) . . ?
F5_6 C3_6 F4_6 108.2(4) . . ?
F6_6 C3_6 C1_6 112.8(4) . . ?
F5_6 C3_6 C1_6 111.5(4) . . ?
F4_6 C3_6 C1_6 109.9(4) . . ?
F8_6 C4_6 F9_6 108.7(4) . . ?
F8_6 C4_6 F7_6 106.3(4) . . ?
F9_6 C4_6 F7_6 107.6(4) . . ?
F8_6 C4_6 C1_6 112.6(4) . . ?
F9_6 C4_6 C1_6 110.7(4) . . ?
F7_6 C4_6 C1_6 110.7(4) . . ?
C1_7 O1_7 Al3 149.3(3) . . ?
O1_7 C1_7 C2_7 108.1(4) . . ?
O1_7 C1_7 C3_7 109.7(4) . . ?
C2_7 C1_7 C3_7 110.5(4) . . ?
O1_7 C1_7 C4_7 110.7(4) . . ?
C2_7 C1_7 C4_7 109.1(4) . . ?
C3_7 C1_7 C4_7 108.7(4) . . ?
F3_7 C2_7 F1_7 108.6(5) . . ?
F3_7 C2_7 F2_7 107.8(5) . . ?
F1_7 C2_7 F2_7 107.4(5) . . ?
F3_7 C2_7 C1_7 110.7(4) . . ?
F1_7 C2_7 C1_7 110.6(5) . . ?
F2_7 C2_7 C1_7 111.6(4) . . ?
F4_7 C3_7 F5_7 108.4(4) . . ?
F4_7 C3_7 F6_7 107.3(4) . . ?
F5_7 C3_7 F6_7 106.5(4) . . ?
F4_7 C3_7 C1_7 110.7(4) . . ?
F5_7 C3_7 C1_7 111.7(4) . . ?
F6_7 C3_7 C1_7 112.1(4) . . ?
F9_7 C4_7 F8_7 108.1(4) . . ?
F9_7 C4_7 F7_7 107.0(5) . . ?
F8_7 C4_7 F7_7 106.8(4) . . ?
F9_7 C4_7 C1_7 111.9(4) . . ?
F8_7 C4_7 C1_7 111.7(4) . . ?
F7_7 C4_7 C1_7 111.0(4) . . ?
C1_8 O1_8 Al3 149.8(3) . . ?
O1_8 C1_8 C3_8 110.6(4) . . ?
O1_8 C1_8 C2_8 108.8(4) . . ?
C3_8 C1_8 C2_8 109.6(4) . . ?
O1_8 C1_8 C4_8 109.4(4) . . ?
C3_8 C1_8 C4_8 109.2(4) . . ?
C2_8 C1_8 C4_8 109.2(4) . . ?
F3_8 C2_8 F1_8 107.9(5) . . ?
F3_8 C2_8 F2_8 108.1(4) . . ?
F1_8 C2_8 F2_8 107.8(4) . . ?
F3_8 C2_8 C1_8 110.9(4) . . ?
F1_8 C2_8 C1_8 111.2(4) . . ?
F2_8 C2_8 C1_8 110.9(4) . . ?
F5_8 C3_8 F4_8 107.5(4) . . ?
F5_8 C3_8 F6_8 106.7(4) . . ?
F4_8 C3_8 F6_8 106.9(4) . . ?
F5_8 C3_8 C1_8 111.7(4) . . ?
F4_8 C3_8 C1_8 110.9(4) . . ?
F6_8 C3_8 C1_8 112.9(4) . . ?
F9_8 C4_8 F8_8 108.3(4) . . ?
F9_8 C4_8 F7_8 107.8(4) . . ?
F8_8 C4_8 F7_8 107.9(4) . . ?
F9_8 C4_8 C1_8 110.7(4) . . ?
F8_8 C4_8 C1_8 111.9(4) . . ?
F7_8 C4_8 C1_8 110.0(4) . . ?
C1_9 O1_9 Al3 149.6(15) . . ?
O1_9 C1_9 C3_9 112.6(11) . . ?
O1_9 C1_9 C4_9 106.4(9) . . ?
C3_9 C1_9 C4_9 109.4(7) . . ?
O1_9 C1_9 C2_9 108.0(10) . . ?
C3_9 C1_9 C2_9 109.8(7) . . ?
C4_9 C1_9 C2_9 110.5(7) . . ?
F3_9 C2_9 F1_9 109.4(9) . . ?
F3_9 C2_9 F2_9 108.0(10) . . ?
F1_9 C2_9 F2_9 107.7(9) . . ?
F3_9 C2_9 C1_9 109.9(7) . . ?
F1_9 C2_9 C1_9 110.7(8) . . ?
F2_9 C2_9 C1_9 111.0(9) . . ?
F4_9 C3_9 F6_9 108.7(7) . . ?
F4_9 C3_9 F5_9 107.3(9) . . ?
F6_9 C3_9 F5_9 105.6(10) . . ?
F4_9 C3_9 C1_9 112.4(7) . . ?
F6_9 C3_9 C1_9 112.5(8) . . ?
F5_9 C3_9 C1_9 109.9(9) . . ?
F9_9 C4_9 F8_9 104.8(9) . . ?
F9_9 C4_9 F7_9 109.2(9) . . ?
F8_9 C4_9 F7_9 107.2(11) . . ?
F9_9 C4_9 C1_9 113.2(8) . . ?
F8_9 C4_9 C1_9 112.4(9) . . ?
F7_9 C4_9 C1_9 109.7(9) . . ?
C1_10 O1_10 Al3 149.3(18) . . ?
O1_10 C1_10 C2_10 107.3(12) . . ?
O1_10 C1_10 C3_10 111.3(11) . . ?
C2_10 C1_10 C3_10 109.6(8) . . ?
O1_10 C1_10 C4_10 107.7(13) . . ?
C2_10 C1_10 C4_10 110.4(8) . . ?
C3_10 C1_10 C4_10 110.4(9) . . ?
F3_10 C2_10 F1_10 109.2(11) . . ?
F3_10 C2_10 F2_10 110.2(12) . . ?
F1_10 C2_10 F2_10 105.5(8) . . ?
F3_10 C2_10 C1_10 110.9(11) . . ?
F1_10 C2_10 C1_10 109.9(8) . . ?
F2_10 C2_10 C1_10 111.0(9) . . ?
F4_10 C3_10 F6_10 108.9(12) . . ?
F4_10 C3_10 F5_10 109.5(10) . . ?
F6_10 C3_10 F5_10 107.4(13) . . ?
F4_10 C3_10 C1_10 108.6(10) . . ?
F6_10 C3_10 C1_10 111.7(11) . . ?
F5_10 C3_10 C1_10 110.6(8) . . ?
F8_10 C4_10 F9_10 106.8(12) . . ?
F8_10 C4_10 F7_10 107.3(10) . . ?
F9_10 C4_10 F7_10 110.5(11) . . ?
F8_10 C4_10 C1_10 111.2(9) . . ?
F9_10 C4_10 C1_10 109.3(10) . . ?
F7_10 C4_10 C1_10 111.6(9) . . ?
C1_12 O1_12 Al4 147.1(13) . . ?
O1_12 C1_12 C2_12 110.7(9) . . ?
O1_12 C1_12 C3_12 110.2(9) . . ?
C2_12 C1_12 C3_12 109.8(6) . . ?
O1_12 C1_12 C4_12 106.4(9) . . ?
C2_12 C1_12 C4_12 109.2(6) . . ?
C3_12 C1_12 C4_12 110.5(7) . . ?
F2_12 C2_12 F3_12 107.3(7) . . ?
F2_12 C2_12 F1_12 106.9(5) . . ?
F3_12 C2_12 F1_12 108.2(7) . . ?
F2_12 C2_12 C1_12 113.5(6) . . ?
F3_12 C2_12 C1_12 109.6(6) . . ?
F1_12 C2_12 C1_12 111.2(6) . . ?
F4_12 C3_12 F6_12 109.8(8) . . ?
F4_12 C3_12 F5_12 106.3(7) . . ?
F6_12 C3_12 F5_12 107.7(8) . . ?
F4_12 C3_12 C1_12 110.4(8) . . ?
F6_12 C3_12 C1_12 112.3(7) . . ?
F5_12 C3_12 C1_12 110.3(6) . . ?
F7_12 C4_12 F8_12 107.7(10) . . ?
F7_12 C4_12 F9_12 109.9(8) . . ?
F8_12 C4_12 F9_12 107.5(10) . . ?
F7_12 C4_12 C1_12 109.3(6) . . ?
F8_12 C4_12 C1_12 111.7(10) . . ?
F9_12 C4_12 C1_12 110.7(9) . . ?
C1_13 O1_13 Al4 144(2) . . ?
O1_13 C1_13 C2_13 111.5(14) . . ?
O1_13 C1_13 C3_13 109.9(14) . . ?
C2_13 C1_13 C3_13 110.2(9) . . ?
O1_13 C1_13 C4_13 107.7(14) . . ?
C2_13 C1_13 C4_13 108.9(9) . . ?
C3_13 C1_13 C4_13 108.6(9) . . ?
F2_13 C2_13 F1_13 104.5(12) . . ?
F2_13 C2_13 F3_13 108.0(13) . . ?
F1_13 C2_13 F3_13 110.0(12) . . ?
F2_13 C2_13 C1_13 114.7(10) . . ?
F1_13 C2_13 C1_13 109.1(9) . . ?
F3_13 C2_13 C1_13 110.4(11) . . ?
F4_13 C3_13 F6_13 108.2(12) . . ?
F4_13 C3_13 F5_13 108.2(13) . . ?
F6_13 C3_13 F5_13 107.6(11) . . ?
F4_13 C3_13 C1_13 111.4(13) . . ?
F6_13 C3_13 C1_13 110.1(10) . . ?
F5_13 C3_13 C1_13 111.2(9) . . ?
F7_13 C4_13 F8_13 108.9(15) . . ?
F7_13 C4_13 F9_13 107.0(12) . . ?
F8_13 C4_13 F9_13 106.1(16) . . ?
F7_13 C4_13 C1_13 111.1(9) . . ?
F8_13 C4_13 C1_13 111.5(15) . . ?
F9_13 C4_13 C1_13 112.0(14) . . ?
C6_14 C1_14 F1_14 121.2(4) . . ?
C6_14 C1_14 C2_14 122.8(4) . . ?
F1_14 C1_14 C2_14 116.0(4) . . ?
F2_14 C2_14 C1_14 122.3(4) . . ?
F2_14 C2_14 C3_14 119.9(4) . . ?
C1_14 C2_14 C3_14 117.8(4) . . ?
F3_14 C3_14 C4_14 121.6(4) . . ?
F3_14 C3_14 C2_14 118.7(4) . . ?
C4_14 C3_14 C2_14 119.6(4) . . ?
F4_14 C4_14 C3_14 118.2(4) . . ?
F4_14 C4_14 C5_14 120.8(5) . . ?
C3_14 C4_14 C5_14 121.0(4) . . ?
C4_14 C5_14 C6_14 119.0(5) . . ?
C4_14 C5_14 H5_14 120.5 . . ?
C6_14 C5_14 H5_14 120.5 . . ?
C1_14 C6_14 C5_14 119.8(5) . . ?
C1_14 C6_14 H6_14 120.1 . . ?
C5_14 C6_14 H6_14 120.1 . . ?
C2_17 C1_17 F1_17 115.8(11) . . ?
C2_17 C1_17 C6_17 122.4(11) . . ?
F1_17 C1_17 C6_17 121.8(12) . . ?
C3_17 C2_17 C1_17 118.5(11) . . ?
C3_17 C2_17 F2_17 121.2(11) . . ?
C1_17 C2_17 F2_17 120.2(10) . . ?
C2_17 C3_17 F3_17 121.1(11) . . ?
C2_17 C3_17 C4_17 121.1(11) . . ?
F3_17 C3_17 C4_17 117.9(10) . . ?
C3_17 C4_17 C5_17 119.0(11) . . ?
C3_17 C4_17 F4_17 116.0(11) . . ?
C5_17 C4_17 F4_17 124.8(11) . . ?
C6_17 C5_17 C4_17 120.3(12) . . ?
C6_17 C5_17 H5_17 119.9 . . ?
C4_17 C5_17 H5_17 119.9 . . ?
C5_17 C6_17 C1_17 118.7(13) . . ?
C5_17 C6_17 H6_17 120.6 . . ?
C1_17 C6_17 H6_17 120.6 . . ?
C1_19 O1_19 Al4 152.6(9) . . ?
O1_19 C1_19 C3_19 110.9(7) . . ?
O1_19 C1_19 C2_19 108.6(7) . . ?
C3_19 C1_19 C2_19 109.9(6) . . ?
O1_19 C1_19 C4_19 109.8(7) . . ?
C3_19 C1_19 C4_19 108.6(5) . . ?
C2_19 C1_19 C4_19 109.0(5) . . ?
F3_19 C2_19 F1_19 106.9(6) . . ?
F3_19 C2_19 F2_19 107.1(7) . . ?
F1_19 C2_19 F2_19 107.2(7) . . ?
F3_19 C2_19 C1_19 111.1(6) . . ?
F1_19 C2_19 C1_19 112.2(6) . . ?
F2_19 C2_19 C1_19 112.0(6) . . ?
F5_19 C3_19 F6_19 107.5(7) . . ?
F5_19 C3_19 F4_19 106.6(7) . . ?
F6_19 C3_19 F4_19 107.6(7) . . ?
F5_19 C3_19 C1_19 111.0(6) . . ?
F6_19 C3_19 C1_19 113.7(7) . . ?
F4_19 C3_19 C1_19 110.1(6) . . ?
F9_19 C4_19 F7_19 107.0(6) . . ?
F9_19 C4_19 F8_19 107.5(7) . . ?
F7_19 C4_19 F8_19 109.0(6) . . ?
F9_19 C4_19 C1_19 110.5(6) . . ?
F7_19 C4_19 C1_19 110.6(6) . . ?
F8_19 C4_19 C1_19 112.0(7) . . ?
C1_20 O1_20 Al4 147(3) . . ?
O1_20 C1_20 C3_20 109.6(17) . . ?
O1_20 C1_20 C2_20 112.0(18) . . ?
C3_20 C1_20 C2_20 108.9(11) . . ?
O1_20 C1_20 C4_20 106.4(17) . . ?
C3_20 C1_20 C4_20 110.4(11) . . ?
C2_20 C1_20 C4_20 109.5(11) . . ?
F3_20 C2_20 F1_20 107.2(14) . . ?
F3_20 C2_20 F2_20 107.1(15) . . ?
F1_20 C2_20 F2_20 108.3(15) . . ?
F3_20 C2_20 C1_20 112.0(13) . . ?
F1_20 C2_20 C1_20 111.0(13) . . ?
F2_20 C2_20 C1_20 111.1(14) . . ?
F6_20 C3_20 F4_20 106.9(15) . . ?
F6_20 C3_20 F5_20 108.3(16) . . ?
F4_20 C3_20 F5_20 107.7(14) . . ?
F6_20 C3_20 C1_20 112.5(16) . . ?
F4_20 C3_20 C1_20 109.3(13) . . ?
F5_20 C3_20 C1_20 111.8(13) . . ?
F8_20 C4_20 F9_20 107.2(15) . . ?
F8_20 C4_20 F7_20 108.8(14) . . ?
F9_20 C4_20 F7_20 109.8(15) . . ?
F8_20 C4_20 C1_20 111.9(14) . . ?
F9_20 C4_20 C1_20 109.3(13) . . ?
F7_20 C4_20 C1_20 109.8(12) . . ?
F1_21 C1_21 C2_21 125.7(13) . . ?
F1_21 C1_21 C6_21 114.9(13) . . ?
C2_21 C1_21 C6_21 119.3(13) . . ?
F2_21 C2_21 C1_21 122.5(13) . . ?
F2_21 C2_21 C3_21 118.4(13) . . ?
C1_21 C2_21 C3_21 119.0(12) . . ?
C4_21 C3_21 C2_21 122.1(13) . . ?
C4_21 C3_21 F3_21 113.7(12) . . ?
C2_21 C3_21 F3_21 124.2(13) . . ?
C5_21 C4_21 F4_21 123.7(14) . . ?
C5_21 C4_21 C3_21 118.4(13) . . ?
F4_21 C4_21 C3_21 117.9(13) . . ?
C4_21 C5_21 C6_21 120.2(15) . . ?
C4_21 C5_21 H5_21 119.9 . . ?
C6_21 C5_21 H5_21 119.9 . . ?
C1_21 C6_21 C5_21 120.9(15) . . ?
C1_21 C6_21 H6_21 119.5 . . ?
C5_21 C6_21 H6_21 119.5 . . ?
C1_15 O1_15 Al4 147.5(3) . . ?
O1_15 C1_15 C3_15 109.5(4) . . ?
O1_15 C1_15 C2_15 107.7(4) . . ?
C3_15 C1_15 C2_15 109.3(4) . . ?
O1_15 C1_15 C4_15 111.0(4) . . ?
C3_15 C1_15 C4_15 109.8(4) . . ?
C2_15 C1_15 C4_15 109.5(4) . . ?
F3_15 C2_15 F1_15 108.1(4) . . ?
F3_15 C2_15 F2_15 107.3(4) . . ?
F1_15 C2_15 F2_15 107.8(4) . . ?
F3_15 C2_15 C1_15 111.7(4) . . ?
F1_15 C2_15 C1_15 110.7(4) . . ?
F2_15 C2_15 C1_15 111.0(4) . . ?
F4_15 C3_15 F6_15 107.4(4) . . ?
F4_15 C3_15 F5_15 107.0(4) . . ?
F6_15 C3_15 F5_15 107.7(4) . . ?
F4_15 C3_15 C1_15 110.0(4) . . ?
F6_15 C3_15 C1_15 113.0(4) . . ?
F5_15 C3_15 C1_15 111.5(4) . . ?
F9_15 C4_15 F8_15 108.5(4) . . ?
F9_15 C4_15 F7_15 107.9(4) . . ?
F8_15 C4_15 F7_15 107.8(4) . . ?
F9_15 C4_15 C1_15 110.7(4) . . ?
F8_15 C4_15 C1_15 111.9(4) . . ?
F7_15 C4_15 C1_15 109.9(4) . . ?

loop_
_geom_bond_atom_site_label_1
_geom_bond_atom_site_label_2
_geom_bond_distance
_geom_bond_site_symmetry_2
_geom_bond_publ_flag
Ru1 C3 1.994(5) . ?
Ru1 C2 1.994(5) . ?
Ru1 C4 1.996(5) . ?
Ru1 C5 1.999(5) . ?
Ru1 C1 2.004(4) . ?
Ru1 Ru2 2.9303(7) . ?
Ru2 C7 1.982(4) . ?
Ru2 C10 1.986(5) . ?
Ru2 C6 1.987(4) . ?
Ru2 C8 1.994(4) . ?
Ru2 C9 2.012(4) . ?
Al1 O1_1 1.694(4) . ?
Al1 O1_2 1.708(3) . ?
Al1 O1_3 1.712(3) . ?
Al1 F1 1.7682(13) . ?
Al2 O1_5 1.700(4) . ?
Al2 O1_4 1.704(3) . ?
Al2 O1_6 1.704(4) . ?
Al2 F2 1.7656(13) . ?
Al3 O1_9 1.685(13) . ?
Al3 O1_10 1.699(17) . ?
Al3 O1_8 1.700(4) . ?
Al3 O1_7 1.711(4) . ?
Al3 F3 1.7668(14) . ?
Al4 O1_19 1.668(9) . ?
Al4 O1_13 1.70(2) . ?
Al4 O1_15 1.705(4) . ?
Al4 O1_12 1.710(13) . ?
Al4 O1_20 1.75(3) . ?
Al4 F4 1.7734(14) . ?
O1 C1 1.095(5) . ?
O2 C2 1.118(6) . ?
O3 C3 1.112(6) . ?
O4 C4 1.112(6) . ?
O5 C5 1.114(6) . ?
O6 C6 1.113(5) . ?
O7 C7 1.112(5) . ?
O8 C8 1.126(5) . ?
O9 C9 1.113(5) . ?
O10 C10 1.110(5) . ?
O1_1 C1_1 1.373(5) . ?
C1_1 C3_1 1.527(6) . ?
C1_1 C2_1 1.533(6) . ?
C1_1 C4_1 1.547(6) . ?
C2_1 F3_1 1.338(6) . ?
C2_1 F2_1 1.343(5) . ?
C2_1 F1_1 1.355(5) . ?
C3_1 F4_1 1.329(6) . ?
C3_1 F5_1 1.354(6) . ?
C3_1 F6_1 1.366(6) . ?
C4_1 F9_1 1.319(5) . ?
C4_1 F8_1 1.344(6) . ?
C4_1 F7_1 1.348(6) . ?
O1_2 C1_2 1.362(5) . ?
C1_2 C4_2 1.536(6) . ?
C1_2 C3_2 1.546(6) . ?
C1_2 C2_2 1.557(6) . ?
C2_2 F3_2 1.333(5) . ?
C2_2 F1_2 1.334(5) . ?
C2_2 F2_2 1.341(5) . ?
C3_2 F4_2 1.314(5) . ?
C3_2 F6_2 1.329(5) . ?
C3_2 F5_2 1.353(5) . ?
C4_2 F9_2 1.329(5) . ?
C4_2 F8_2 1.332(5) . ?
C4_2 F7_2 1.337(5) . ?
O1_3 C1_3 1.370(5) . ?
C1_3 C2_3 1.547(6) . ?
C1_3 C3_3 1.552(6) . ?
C1_3 C4_3 1.555(6) . ?
C2_3 F2_3 1.337(5) . ?
C2_3 F3_3 1.340(6) . ?
C2_3 F1_3 1.361(6) . ?
C3_3 F4_3 1.309(6) . ?
C3_3 F6_3 1.328(5) . ?
C3_3 F5_3 1.338(6) . ?
C4_3 F7_3 1.332(6) . ?
C4_3 F9_3 1.341(6) . ?
C4_3 F8_3 1.342(6) . ?
O1_4 C1_4 1.366(5) . ?
C1_4 C2_4 1.536(6) . ?
C1_4 C3_4 1.541(5) . ?
C1_4 C4_4 1.546(6) . ?
C2_4 F3_4 1.319(6) . ?
C2_4 F1_4 1.348(6) . ?
C2_4 F2_4 1.356(5) . ?
C3_4 F5_4 1.330(6) . ?
C3_4 F4_4 1.331(5) . ?
C3_4 F6_4 1.355(5) . ?
C4_4 F9_4 1.315(5) . ?
C4_4 F7_4 1.328(5) . ?
C4_4 F8_4 1.365(5) . ?
O1_5 C1_5 1.355(5) . ?
C1_5 C3_5 1.541(6) . ?
C1_5 C2_5 1.548(6) . ?
C1_5 C4_5 1.555(6) . ?
C2_5 F3_5 1.326(5) . ?
C2_5 F2_5 1.336(5) . ?
C2_5 F1_5 1.339(6) . ?
C3_5 F4_5 1.328(6) . ?
C3_5 F5_5 1.329(6) . ?
C3_5 F6_5 1.340(6) . ?
C4_5 F7_5 1.329(5) . ?
C4_5 F9_5 1.333(5) . ?
C4_5 F8_5 1.348(5) . ?
O1_6 C1_6 1.358(5) . ?
C1_6 C2_6 1.539(6) . ?
C1_6 C4_6 1.551(6) . ?
C1_6 C3_6 1.553(6) . ?
C2_6 F2_6 1.332(6) . ?
C2_6 F3_6 1.341(6) . ?
C2_6 F1_6 1.344(6) . ?
C3_6 F6_6 1.330(6) . ?
C3_6 F5_6 1.337(6) . ?
C3_6 F4_6 1.356(6) . ?
C4_6 F8_6 1.333(5) . ?
C4_6 F9_6 1.334(5) . ?
C4_6 F7_6 1.334(6) . ?
O1_7 C1_7 1.361(5) . ?
C1_7 C2_7 1.542(7) . ?
C1_7 C3_7 1.548(6) . ?
C1_7 C4_7 1.549(6) . ?
C2_7 F3_7 1.332(7) . ?
C2_7 F1_7 1.332(7) . ?
C2_7 F2_7 1.340(6) . ?
C3_7 F4_7 1.327(6) . ?
C3_7 F5_7 1.330(6) . ?
C3_7 F6_7 1.357(5) . ?
C4_7 F9_7 1.328(6) . ?
C4_7 F8_7 1.344(6) . ?
C4_7 F7_7 1.349(6) . ?
O1_8 C1_8 1.354(5) . ?
C1_8 C3_8 1.545(6) . ?
C1_8 C2_8 1.551(6) . ?
C1_8 C4_8 1.565(6) . ?
C2_8 F3_8 1.312(6) . ?
C2_8 F1_8 1.324(6) . ?
C2_8 F2_8 1.337(5) . ?
C3_8 F5_8 1.328(5) . ?
C3_8 F4_8 1.334(5) . ?
C3_8 F6_8 1.342(5) . ?
C4_8 F9_8 1.312(6) . ?
C4_8 F8_8 1.331(6) . ?
C4_8 F7_8 1.335(6) . ?
O1_9 C1_9 1.364(10) . ?
C1_9 C3_9 1.542(9) . ?
C1_9 C4_9 1.548(10) . ?
C1_9 C2_9 1.561(10) . ?
C2_9 F3_9 1.328(10) . ?
C2_9 F1_9 1.343(11) . ?
C2_9 F2_9 1.343(10) . ?
C3_9 F4_9 1.328(9) . ?
C3_9 F6_9 1.330(9) . ?
C3_9 F5_9 1.339(11) . ?
C4_9 F9_9 1.315(9) . ?
C4_9 F8_9 1.325(10) . ?
C4_9 F7_9 1.343(10) . ?
O1_10 C1_10 1.361(11) . ?
C1_10 C2_10 1.543(10) . ?
C1_10 C3_10 1.549(11) . ?
C1_10 C4_10 1.552(11) . ?
C2_10 F3_10 1.325(12) . ?
C2_10 F1_10 1.327(10) . ?
C2_10 F2_10 1.335(10) . ?
C3_10 F4_10 1.335(11) . ?
C3_10 F6_10 1.340(11) . ?
C3_10 F5_10 1.352(11) . ?
C4_10 F8_10 1.331(11) . ?
C4_10 F9_10 1.334(11) . ?
C4_10 F7_10 1.341(10) . ?
O1_12 C1_12 1.357(9) . ?
C1_12 C2_12 1.548(8) . ?
C1_12 C3_12 1.549(9) . ?
C1_12 C4_12 1.559(9) . ?
C2_12 F2_12 1.316(8) . ?
C2_12 F3_12 1.330(9) . ?
C2_12 F1_12 1.333(7) . ?
C3_12 F4_12 1.324(9) . ?
C3_12 F6_12 1.328(9) . ?
C3_12 F5_12 1.348(9) . ?
C4_12 F7_12 1.324(9) . ?
C4_12 F8_12 1.330(11) . ?
C4_12 F9_12 1.331(10) . ?
O1_13 C1_13 1.358(12) . ?
C1_13 C2_13 1.548(11) . ?
C1_13 C3_13 1.550(11) . ?
C1_13 C4_13 1.555(11) . ?
C2_13 F2_13 1.322(12) . ?
C2_13 F1_13 1.332(11) . ?
C2_13 F3_13 1.337(11) . ?
C3_13 F4_13 1.322(12) . ?
C3_13 F6_13 1.327(11) . ?
C3_13 F5_13 1.338(11) . ?
C4_13 F7_13 1.318(11) . ?
C4_13 F8_13 1.335(12) . ?
C4_13 F9_13 1.339(12) . ?
F1_14 C1_14 1.363(5) . ?
F2_14 C2_14 1.328(5) . ?
F3_14 C3_14 1.343(5) . ?
F4_14 C4_14 1.356(5) . ?
C1_14 C6_14 1.344(6) . ?
C1_14 C2_14 1.372(6) . ?
C2_14 C3_14 1.397(6) . ?
C3_14 C4_14 1.372(6) . ?
C4_14 C5_14 1.377(7) . ?
C5_14 C6_14 1.380(5) . ?
C5_14 H5_14 0.9500 . ?
C6_14 H6_14 0.9500 . ?
F1_17 C1_17 1.366(11) . ?
F2_17 C2_17 1.373(11) . ?
F3_17 C3_17 1.360(12) . ?
F4_17 C4_17 1.387(11) . ?
C1_17 C2_17 1.364(12) . ?
C1_17 C6_17 1.368(12) . ?
C2_17 C3_17 1.353(11) . ?
C3_17 C4_17 1.384(11) . ?
C4_17 C5_17 1.385(12) . ?
C5_17 C6_17 1.363(12) . ?
C5_17 H5_17 0.9500 . ?
C6_17 H6_17 0.9500 . ?
O1_19 C1_19 1.352(7) . ?
C1_19 C3_19 1.540(8) . ?
C1_19 C2_19 1.553(8) . ?
C1_19 C4_19 1.560(8) . ?
C2_19 F3_19 1.325(8) . ?
C2_19 F1_19 1.326(8) . ?
C2_19 F2_19 1.340(8) . ?
C3_19 F5_19 1.326(8) . ?
C3_19 F6_19 1.333(8) . ?
C3_19 F4_19 1.336(8) . ?
C4_19 F9_19 1.323(7) . ?
C4_19 F7_19 1.323(8) . ?
C4_19 F8_19 1.341(8) . ?
O1_20 C1_20 1.359(13) . ?
C1_20 C3_20 1.545(12) . ?
C1_20 C2_20 1.547(12) . ?
C1_20 C4_20 1.556(12) . ?
C2_20 F3_20 1.331(13) . ?
C2_20 F1_20 1.332(13) . ?
C2_20 F2_20 1.343(13) . ?
C3_20 F6_20 1.331(13) . ?
C3_20 F4_20 1.335(13) . ?
C3_20 F5_20 1.335(13) . ?
C4_20 F8_20 1.331(13) . ?
C4_20 F9_20 1.333(13) . ?
C4_20 F7_20 1.337(13) . ?
F1_21 C1_21 1.358(13) . ?
F2_21 C2_21 1.357(12) . ?
F3_21 C3_21 1.385(12) . ?
F4_21 C4_21 1.366(13) . ?
C1_21 C2_21 1.365(12) . ?
C1_21 C6_21 1.366(12) . ?
C2_21 C3_21 1.372(12) . ?
C3_21 C4_21 1.367(12) . ?
C4_21 C5_21 1.356(12) . ?
C5_21 C6_21 1.377(13) . ?
C5_21 H5_21 0.9500 . ?
C6_21 H6_21 0.9500 . ?
O1_15 C1_15 1.361(5) . ?
C1_15 C3_15 1.547(6) . ?
C1_15 C2_15 1.551(6) . ?
C1_15 C4_15 1.553(6) . ?
C2_15 F3_15 1.326(5) . ?
C2_15 F1_15 1.334(6) . ?
C2_15 F2_15 1.342(5) . ?
C3_15 F4_15 1.332(5) . ?
C3_15 F6_15 1.338(5) . ?
C3_15 F5_15 1.340(5) . ?
C4_15 F9_15 1.322(6) . ?
C4_15 F8_15 1.339(5) . ?
C4_15 F7_15 1.358(6) . ?

loop_
_geom_torsion_atom_site_label_1
_geom_torsion_atom_site_label_2
_geom_torsion_atom_site_label_3
_geom_torsion_atom_site_label_4
_geom_torsion
_geom_torsion_site_symmetry_1
_geom_torsion_site_symmetry_2
_geom_torsion_site_symmetry_3
_geom_torsion_site_symmetry_4
_geom_torsion_publ_flag
O1_2 Al1 O1_1 C1_1 -12.6(8) . . . . ?
O1_3 Al1 O1_1 C1_1 -144.9(7) . . . . ?
F1 Al1 O1_1 C1_1 100.9(7) . . . . ?
Al1 O1_1 C1_1 C3_1 59.9(8) . . . . ?
Al1 O1_1 C1_1 C2_1 -61.0(8) . . . . ?
Al1 O1_1 C1_1 C4_1 -179.7(6) . . . . ?
O1_1 C1_1 C2_1 F3_1 42.8(5) . . . . ?
C3_1 C1_1 C2_1 F3_1 -77.7(5) . . . . ?
C4_1 C1_1 C2_1 F3_1 160.0(4) . . . . ?
O1_1 C1_1 C2_1 F2_1 161.9(4) . . . . ?
C3_1 C1_1 C2_1 F2_1 41.3(5) . . . . ?
C4_1 C1_1 C2_1 F2_1 -80.9(5) . . . . ?
O1_1 C1_1 C2_1 F1_1 -77.1(5) . . . . ?
C3_1 C1_1 C2_1 F1_1 162.4(4) . . . . ?
C4_1 C1_1 C2_1 F1_1 40.2(5) . . . . ?
O1_1 C1_1 C3_1 F4_1 43.1(5) . . . . ?
C2_1 C1_1 C3_1 F4_1 163.7(4) . . . . ?
C4_1 C1_1 C3_1 F4_1 -75.0(5) . . . . ?
O1_1 C1_1 C3_1 F5_1 -79.3(5) . . . . ?
C2_1 C1_1 C3_1 F5_1 41.3(5) . . . . ?
C4_1 C1_1 C3_1 F5_1 162.7(4) . . . . ?
O1_1 C1_1 C3_1 F6_1 161.1(4) . . . . ?
C2_1 C1_1 C3_1 F6_1 -78.3(5) . . . . ?
C4_1 C1_1 C3_1 F6_1 43.0(6) . . . . ?
O1_1 C1_1 C4_1 F9_1 40.6(5) . . . . ?
C3_1 C1_1 C4_1 F9_1 160.0(4) . . . . ?
C2_1 C1_1 C4_1 F9_1 -78.3(5) . . . . ?
O1_1 C1_1 C4_1 F8_1 160.1(4) . . . . ?
C3_1 C1_1 C4_1 F8_1 -80.4(5) . . . . ?
C2_1 C1_1 C4_1 F8_1 41.3(5) . . . . ?
O1_1 C1_1 C4_1 F7_1 -80.1(5) . . . . ?
C3_1 C1_1 C4_1 F7_1 39.3(5) . . . . ?
C2_1 C1_1 C4_1 F7_1 161.0(4) . . . . ?
O1_1 Al1 O1_2 C1_2 -129.7(6) . . . . ?
O1_3 Al1 O1_2 C1_2 1.8(7) . . . . ?
F1 Al1 O1_2 C1_2 116.1(6) . . . . ?
Al1 O1_2 C1_2 C4_2 176.1(5) . . . . ?
Al1 O1_2 C1_2 C3_2 56.7(7) . . . . ?
Al1 O1_2 C1_2 C2_2 -64.5(7) . . . . ?
O1_2 C1_2 C2_2 F3_2 42.4(5) . . . . ?
C4_2 C1_2 C2_2 F3_2 161.0(4) . . . . ?
C3_2 C1_2 C2_2 F3_2 -79.2(4) . . . . ?
O1_2 C1_2 C2_2 F1_2 -78.3(5) . . . . ?
C4_2 C1_2 C2_2 F1_2 40.4(5) . . . . ?
C3_2 C1_2 C2_2 F1_2 160.1(4) . . . . ?
O1_2 C1_2 C2_2 F2_2 161.1(4) . . . . ?
C4_2 C1_2 C2_2 F2_2 -80.3(4) . . . . ?
C3_2 C1_2 C2_2 F2_2 39.5(5) . . . . ?
O1_2 C1_2 C3_2 F4_2 42.1(5) . . . . ?
C4_2 C1_2 C3_2 F4_2 -76.8(5) . . . . ?
C2_2 C1_2 C3_2 F4_2 163.1(4) . . . . ?
O1_2 C1_2 C3_2 F6_2 164.2(4) . . . . ?
C4_2 C1_2 C3_2 F6_2 45.2(5) . . . . ?
C2_2 C1_2 C3_2 F6_2 -74.8(5) . . . . ?
O1_2 C1_2 C3_2 F5_2 -76.5(5) . . . . ?
C4_2 C1_2 C3_2 F5_2 164.5(4) . . . . ?
C2_2 C1_2 C3_2 F5_2 44.5(5) . . . . ?
O1_2 C1_2 C4_2 F9_2 43.5(5) . . . . ?
C3_2 C1_2 C4_2 F9_2 163.8(4) . . . . ?
C2_2 C1_2 C4_2 F9_2 -75.9(5) . . . . ?
O1_2 C1_2 C4_2 F8_2 164.5(4) . . . . ?
C3_2 C1_2 C4_2 F8_2 -75.1(5) . . . . ?
C2_2 C1_2 C4_2 F8_2 45.1(5) . . . . ?
O1_2 C1_2 C4_2 F7_2 -75.3(4) . . . . ?
C3_2 C1_2 C4_2 F7_2 45.0(5) . . . . ?
C2_2 C1_2 C4_2 F7_2 165.3(4) . . . . ?
O1_1 Al1 O1_3 C1_3 -11.1(6) . . . . ?
O1_2 Al1 O1_3 C1_3 -143.4(5) . . . . ?
F1 Al1 O1_3 C1_3 103.0(5) . . . . ?
Al1 O1_3 C1_3 C2_3 177.1(4) . . . . ?
Al1 O1_3 C1_3 C3_3 -64.0(6) . . . . ?
Al1 O1_3 C1_3 C4_3 57.1(6) . . . . ?
O1_3 C1_3 C2_3 F2_3 161.4(4) . . . . ?
C3_3 C1_3 C2_3 F2_3 42.5(5) . . . . ?
C4_3 C1_3 C2_3 F2_3 -77.5(5) . . . . ?
O1_3 C1_3 C2_3 F3_3 38.9(5) . . . . ?
C3_3 C1_3 C2_3 F3_3 -80.1(5) . . . . ?
C4_3 C1_3 C2_3 F3_3 159.9(4) . . . . ?
O1_3 C1_3 C2_3 F1_3 -78.5(5) . . . . ?
C3_3 C1_3 C2_3 F1_3 162.5(4) . . . . ?
C4_3 C1_3 C2_3 F1_3 42.5(5) . . . . ?
O1_3 C1_3 C3_3 F4_3 44.8(5) . . . . ?
C2_3 C1_3 C3_3 F4_3 162.1(4) . . . . ?
C4_3 C1_3 C3_3 F4_3 -77.6(5) . . . . ?
O1_3 C1_3 C3_3 F6_3 166.1(4) . . . . ?
C2_3 C1_3 C3_3 F6_3 -76.6(5) . . . . ?
C4_3 C1_3 C3_3 F6_3 43.7(5) . . . . ?
O1_3 C1_3 C3_3 F5_3 -73.1(5) . . . . ?
C2_3 C1_3 C3_3 F5_3 44.2(5) . . . . ?
C4_3 C1_3 C3_3 F5_3 164.5(4) . . . . ?
O1_3 C1_3 C4_3 F7_3 -81.7(5) . . . . ?
C2_3 C1_3 C4_3 F7_3 159.9(4) . . . . ?
C3_3 C1_3 C4_3 F7_3 39.6(5) . . . . ?
O1_3 C1_3 C4_3 F9_3 38.4(5) . . . . ?
C2_3 C1_3 C4_3 F9_3 -80.0(5) . . . . ?
C3_3 C1_3 C4_3 F9_3 159.7(4) . . . . ?
O1_3 C1_3 C4_3 F8_3 157.9(4) . . . . ?
C2_3 C1_3 C4_3 F8_3 39.5(6) . . . . ?
C3_3 C1_3 C4_3 F8_3 -80.7(5) . . . . ?
O1_5 Al2 O1_4 C1_4 75.4(6) . . . . ?
O1_6 Al2 O1_4 C1_4 -152.4(6) . . . . ?
F2 Al2 O1_4 C1_4 -38.3(6) . . . . ?
Al2 O1_4 C1_4 C2_4 77.9(7) . . . . ?
Al2 O1_4 C1_4 C3_4 -162.9(5) . . . . ?
Al2 O1_4 C1_4 C4_4 -42.7(7) . . . . ?
O1_4 C1_4 C2_4 F3_4 43.2(5) . . . . ?
C3_4 C1_4 C2_4 F3_4 -75.9(5) . . . . ?
C4_4 C1_4 C2_4 F3_4 163.6(4) . . . . ?
O1_4 C1_4 C2_4 F1_4 -76.3(5) . . . . ?
C3_4 C1_4 C2_4 F1_4 164.6(4) . . . . ?
C4_4 C1_4 C2_4 F1_4 44.0(5) . . . . ?
O1_4 C1_4 C2_4 F2_4 164.4(4) . . . . ?
C3_4 C1_4 C2_4 F2_4 45.3(5) . . . . ?
C4_4 C1_4 C2_4 F2_4 -75.2(5) . . . . ?
O1_4 C1_4 C3_4 F5_4 -74.9(5) . . . . ?
C2_4 C1_4 C3_4 F5_4 44.5(5) . . . . ?
C4_4 C1_4 C3_4 F5_4 165.1(4) . . . . ?
O1_4 C1_4 C3_4 F4_4 45.0(5) . . . . ?
C2_4 C1_4 C3_4 F4_4 164.4(4) . . . . ?
C4_4 C1_4 C3_4 F4_4 -75.0(5) . . . . ?
O1_4 C1_4 C3_4 F6_4 165.5(4) . . . . ?
C2_4 C1_4 C3_4 F6_4 -75.0(5) . . . . ?
C4_4 C1_4 C3_4 F6_4 45.5(5) . . . . ?
O1_4 C1_4 C4_4 F9_4 40.4(5) . . . . ?
C2_4 C1_4 C4_4 F9_4 -79.9(5) . . . . ?
C3_4 C1_4 C4_4 F9_4 160.0(4) . . . . ?
O1_4 C1_4 C4_4 F7_4 -79.9(4) . . . . ?
C2_4 C1_4 C4_4 F7_4 159.9(4) . . . . ?
C3_4 C1_4 C4_4 F7_4 39.7(5) . . . . ?
O1_4 C1_4 C4_4 F8_4 160.3(3) . . . . ?
C2_4 C1_4 C4_4 F8_4 40.1(5) . . . . ?
C3_4 C1_4 C4_4 F8_4 -80.1(4) . . . . ?
O1_4 Al2 O1_5 C1_5 76.4(6) . . . . ?
O1_6 Al2 O1_5 C1_5 -55.3(6) . . . . ?
F2 Al2 O1_5 C1_5 -166.9(6) . . . . ?
Al2 O1_5 C1_5 C3_5 176.9(5) . . . . ?
Al2 O1_5 C1_5 C2_5 57.0(7) . . . . ?
Al2 O1_5 C1_5 C4_5 -63.8(7) . . . . ?
O1_5 C1_5 C2_5 F3_5 38.5(5) . . . . ?
C3_5 C1_5 C2_5 F3_5 -80.8(5) . . . . ?
C4_5 C1_5 C2_5 F3_5 159.9(4) . . . . ?
O1_5 C1_5 C2_5 F2_5 160.9(4) . . . . ?
C3_5 C1_5 C2_5 F2_5 41.6(5) . . . . ?
C4_5 C1_5 C2_5 F2_5 -77.6(5) . . . . ?
O1_5 C1_5 C2_5 F1_5 -79.6(5) . . . . ?
C3_5 C1_5 C2_5 F1_5 161.1(4) . . . . ?
C4_5 C1_5 C2_5 F1_5 41.9(5) . . . . ?
O1_5 C1_5 C3_5 F4_5 45.0(5) . . . . ?
C2_5 C1_5 C3_5 F4_5 166.5(4) . . . . ?
C4_5 C1_5 C3_5 F4_5 -74.7(5) . . . . ?
O1_5 C1_5 C3_5 F5_5 -74.3(5) . . . . ?
C2_5 C1_5 C3_5 F5_5 47.2(5) . . . . ?
C4_5 C1_5 C3_5 F5_5 166.1(4) . . . . ?
O1_5 C1_5 C3_5 F6_5 164.7(4) . . . . ?
C2_5 C1_5 C3_5 F6_5 -73.8(5) . . . . ?
C4_5 C1_5 C3_5 F6_5 45.0(6) . . . . ?
O1_5 C1_5 C4_5 F7_5 -77.2(5) . . . . ?
C3_5 C1_5 C4_5 F7_5 41.3(5) . . . . ?
C2_5 C1_5 C4_5 F7_5 160.3(4) . . . . ?
O1_5 C1_5 C4_5 F9_5 42.3(5) . . . . ?
C3_5 C1_5 C4_5 F9_5 160.8(4) . . . . ?
C2_5 C1_5 C4_5 F9_5 -80.2(4) . . . . ?
O1_5 C1_5 C4_5 F8_5 161.1(4) . . . . ?
C3_5 C1_5 C4_5 F8_5 -80.4(5) . . . . ?
C2_5 C1_5 C4_5 F8_5 38.6(5) . . . . ?
O1_5 Al2 O1_6 C1_6 129.0(6) . . . . ?
O1_4 Al2 O1_6 C1_6 -4.8(7) . . . . ?
F2 Al2 O1_6 C1_6 -120.8(6) . . . . ?
Al2 O1_6 C1_6 C2_6 89.2(7) . . . . ?
Al2 O1_6 C1_6 C4_6 -33.4(8) . . . . ?
Al2 O1_6 C1_6 C3_6 -151.7(5) . . . . ?
O1_6 C1_6 C2_6 F2_6 -163.9(4) . . . . ?
C4_6 C1_6 C2_6 F2_6 -40.5(6) . . . . ?
C3_6 C1_6 C2_6 F2_6 79.0(6) . . . . ?
O1_6 C1_6 C2_6 F3_6 73.4(5) . . . . ?
C4_6 C1_6 C2_6 F3_6 -163.1(4) . . . . ?
C3_6 C1_6 C2_6 F3_6 -43.7(5) . . . . ?
O1_6 C1_6 C2_6 F1_6 -45.8(6) . . . . ?
C4_6 C1_6 C2_6 F1_6 77.6(5) . . . . ?
C3_6 C1_6 C2_6 F1_6 -162.9(4) . . . . ?
O1_6 C1_6 C3_6 F6_6 -164.8(4) . . . . ?
C2_6 C1_6 C3_6 F6_6 -45.0(6) . . . . ?
C4_6 C1_6 C3_6 F6_6 75.2(5) . . . . ?
O1_6 C1_6 C3_6 F5_6 -44.5(5) . . . . ?
C2_6 C1_6 C3_6 F5_6 75.3(5) . . . . ?
C4_6 C1_6 C3_6 F5_6 -164.5(4) . . . . ?
O1_6 C1_6 C3_6 F4_6 75.5(5) . . . . ?
C2_6 C1_6 C3_6 F4_6 -164.6(4) . . . . ?
C4_6 C1_6 C3_6 F4_6 -44.5(5) . . . . ?
O1_6 C1_6 C4_6 F8_6 -156.3(4) . . . . ?
C2_6 C1_6 C4_6 F8_6 80.5(5) . . . . ?
C3_6 C1_6 C4_6 F8_6 -39.4(5) . . . . ?
O1_6 C1_6 C4_6 F9_6 81.8(5) . . . . ?
C2_6 C1_6 C4_6 F9_6 -41.4(5) . . . . ?
C3_6 C1_6 C4_6 F9_6 -161.3(4) . . . . ?
O1_6 C1_6 C4_6 F7_6 -37.5(5) . . . . ?
C2_6 C1_6 C4_6 F7_6 -160.6(4) . . . . ?
C3_6 C1_6 C4_6 F7_6 79.5(5) . . . . ?
O1_9 Al3 O1_7 C1_7 61.7(10) . . . . ?
O1_10 Al3 O1_7 C1_7 61.2(11) . . . . ?
O1_8 Al3 O1_7 C1_7 -70.8(7) . . . . ?
F3 Al3 O1_7 C1_7 172.6(6) . . . . ?
Al3 O1_7 C1_7 C2_7 -178.2(5) . . . . ?
Al3 O1_7 C1_7 C3_7 61.3(8) . . . . ?
Al3 O1_7 C1_7 C4_7 -58.7(8) . . . . ?
O1_7 C1_7 C2_7 F3_7 -45.3(6) . . . . ?
C3_7 C1_7 C2_7 F3_7 74.8(5) . . . . ?
C4_7 C1_7 C2_7 F3_7 -165.8(4) . . . . ?
O1_7 C1_7 C2_7 F1_7 75.1(5) . . . . ?
C3_7 C1_7 C2_7 F1_7 -164.8(4) . . . . ?
C4_7 C1_7 C2_7 F1_7 -45.4(5) . . . . ?
O1_7 C1_7 C2_7 F2_7 -165.3(5) . . . . ?
C3_7 C1_7 C2_7 F2_7 -45.2(6) . . . . ?
C4_7 C1_7 C2_7 F2_7 74.2(6) . . . . ?
O1_7 C1_7 C3_7 F4_7 -43.1(5) . . . . ?
C2_7 C1_7 C3_7 F4_7 -162.2(4) . . . . ?
C4_7 C1_7 C3_7 F4_7 78.1(5) . . . . ?
O1_7 C1_7 C3_7 F5_7 77.7(5) . . . . ?
C2_7 C1_7 C3_7 F5_7 -41.4(5) . . . . ?
C4_7 C1_7 C3_7 F5_7 -161.1(4) . . . . ?
O1_7 C1_7 C3_7 F6_7 -162.9(4) . . . . ?
C2_7 C1_7 C3_7 F6_7 78.1(5) . . . . ?
C4_7 C1_7 C3_7 F6_7 -41.6(6) . . . . ?
O1_7 C1_7 C4_7 F9_7 -39.4(6) . . . . ?
C2_7 C1_7 C4_7 F9_7 79.5(5) . . . . ?
C3_7 C1_7 C4_7 F9_7 -160.0(4) . . . . ?
O1_7 C1_7 C4_7 F8_7 -160.7(4) . . . . ?
C2_7 C1_7 C4_7 F8_7 -41.9(5) . . . . ?
C3_7 C1_7 C4_7 F8_7 78.7(5) . . . . ?
O1_7 C1_7 C4_7 F7_7 80.1(5) . . . . ?
C2_7 C1_7 C4_7 F7_7 -161.0(4) . . . . ?
C3_7 C1_7 C4_7 F7_7 -40.5(5) . . . . ?
O1_9 Al3 O1_8 C1_8 146.6(9) . . . . ?
O1_10 Al3 O1_8 C1_8 153.1(10) . . . . ?
O1_7 Al3 O1_8 C1_8 -77.8(7) . . . . ?
F3 Al3 O1_8 C1_8 35.0(7) . . . . ?
Al3 O1_8 C1_8 C3_8 43.4(8) . . . . ?
Al3 O1_8 C1_8 C2_8 163.9(5) . . . . ?
Al3 O1_8 C1_8 C4_8 -76.9(7) . . . . ?
O1_8 C1_8 C2_8 F3_8 -45.9(5) . . . . ?
C3_8 C1_8 C2_8 F3_8 75.2(5) . . . . ?
C4_8 C1_8 C2_8 F3_8 -165.2(4) . . . . ?
O1_8 C1_8 C2_8 F1_8 74.2(5) . . . . ?
C3_8 C1_8 C2_8 F1_8 -164.8(4) . . . . ?
C4_8 C1_8 C2_8 F1_8 -45.2(5) . . . . ?
O1_8 C1_8 C2_8 F2_8 -165.9(4) . . . . ?
C3_8 C1_8 C2_8 F2_8 -44.9(5) . . . . ?
C4_8 C1_8 C2_8 F2_8 74.7(5) . . . . ?
O1_8 C1_8 C3_8 F5_8 80.0(5) . . . . ?
C2_8 C1_8 C3_8 F5_8 -40.0(5) . . . . ?
C4_8 C1_8 C3_8 F5_8 -159.6(4) . . . . ?
O1_8 C1_8 C3_8 F4_8 -39.9(5) . . . . ?
C2_8 C1_8 C3_8 F4_8 -159.9(4) . . . . ?
C4_8 C1_8 C3_8 F4_8 80.6(5) . . . . ?
O1_8 C1_8 C3_8 F6_8 -159.8(4) . . . . ?
C2_8 C1_8 C3_8 F6_8 80.2(5) . . . . ?
C4_8 C1_8 C3_8 F6_8 -39.4(5) . . . . ?
O1_8 C1_8 C4_8 F9_8 -41.8(5) . . . . ?
C3_8 C1_8 C4_8 F9_8 -163.0(4) . . . . ?
C2_8 C1_8 C4_8 F9_8 77.2(5) . . . . ?
O1_8 C1_8 C4_8 F8_8 -162.7(4) . . . . ?
C3_8 C1_8 C4_8 F8_8 76.1(5) . . . . ?
C2_8 C1_8 C4_8 F8_8 -43.7(5) . . . . ?
O1_8 C1_8 C4_8 F7_8 77.3(5) . . . . ?
C3_8 C1_8 C4_8 F7_8 -43.9(5) . . . . ?
C2_8 C1_8 C4_8 F7_8 -163.7(4) . . . . ?
O1_8 Al3 O1_9 C1_9 18(3) . . . . ?
O1_7 Al3 O1_9 C1_9 -118(2) . . . . ?
F3 Al3 O1_9 C1_9 132(2) . . . . ?
Al3 O1_9 C1_9 C3_9 21(3) . . . . ?
Al3 O1_9 C1_9 C4_9 -99(3) . . . . ?
Al3 O1_9 C1_9 C2_9 143(2) . . . . ?
O1_9 C1_9 C2_9 F3_9 -76.6(13) . . . . ?
C3_9 C1_9 C2_9 F3_9 46.5(11) . . . . ?
C4_9 C1_9 C2_9 F3_9 167.3(9) . . . . ?
O1_9 C1_9 C2_9 F1_9 44.4(13) . . . . ?
C3_9 C1_9 C2_9 F1_9 167.5(9) . . . . ?
C4_9 C1_9 C2_9 F1_9 -71.6(10) . . . . ?
O1_9 C1_9 C2_9 F2_9 164.0(12) . . . . ?
C3_9 C1_9 C2_9 F2_9 -72.9(11) . . . . ?
C4_9 C1_9 C2_9 F2_9 47.9(11) . . . . ?
O1_9 C1_9 C3_9 F4_9 -77.1(11) . . . . ?
C4_9 C1_9 C3_9 F4_9 41.1(10) . . . . ?
C2_9 C1_9 C3_9 F4_9 162.5(8) . . . . ?
O1_9 C1_9 C3_9 F6_9 159.7(11) . . . . ?
C4_9 C1_9 C3_9 F6_9 -82.1(10) . . . . ?
C2_9 C1_9 C3_9 F6_9 39.4(11) . . . . ?
O1_9 C1_9 C3_9 F5_9 42.3(13) . . . . ?
C4_9 C1_9 C3_9 F5_9 160.5(10) . . . . ?
C2_9 C1_9 C3_9 F5_9 -78.0(11) . . . . ?
O1_9 C1_9 C4_9 F9_9 -73.5(12) . . . . ?
C3_9 C1_9 C4_9 F9_9 164.5(8) . . . . ?
C2_9 C1_9 C4_9 F9_9 43.5(11) . . . . ?
O1_9 C1_9 C4_9 F8_9 167.9(12) . . . . ?
C3_9 C1_9 C4_9 F8_9 46.0(12) . . . . ?
C2_9 C1_9 C4_9 F8_9 -75.1(11) . . . . ?
O1_9 C1_9 C4_9 F7_9 48.8(13) . . . . ?
C3_9 C1_9 C4_9 F7_9 -73.2(10) . . . . ?
C2_9 C1_9 C4_9 F7_9 165.8(9) . . . . ?
O1_8 Al3 O1_10 C1_10 -3(3) . . . . ?
O1_7 Al3 O1_10 C1_10 -136(3) . . . . ?
F3 Al3 O1_10 C1_10 116(3) . . . . ?
Al3 O1_10 C1_10 C2_10 78(3) . . . . ?
Al3 O1_10 C1_10 C3_10 -42(3) . . . . ?
Al3 O1_10 C1_10 C4_10 -163(3) . . . . ?
O1_10 C1_10 C2_10 F3_10 -42.7(17) . . . . ?
C3_10 C1_10 C2_10 F3_10 78.3(14) . . . . ?
C4_10 C1_10 C2_10 F3_10 -159.9(13) . . . . ?
O1_10 C1_10 C2_10 F1_10 78.1(14) . . . . ?
C3_10 C1_10 C2_10 F1_10 -160.9(9) . . . . ?
C4_10 C1_10 C2_10 F1_10 -39.1(12) . . . . ?
O1_10 C1_10 C2_10 F2_10 -165.6(13) . . . . ?
C3_10 C1_10 C2_10 F2_10 -44.6(11) . . . . ?
C4_10 C1_10 C2_10 F2_10 77.2(11) . . . . ?
O1_10 C1_10 C3_10 F4_10 -43.6(16) . . . . ?
C2_10 C1_10 C3_10 F4_10 -162.1(11) . . . . ?
C4_10 C1_10 C3_10 F4_10 76.0(12) . . . . ?
O1_10 C1_10 C3_10 F6_10 -163.7(17) . . . . ?
C2_10 C1_10 C3_10 F6_10 77.7(14) . . . . ?
C4_10 C1_10 C3_10 F6_10 -44.1(15) . . . . ?
O1_10 C1_10 C3_10 F5_10 76.7(15) . . . . ?
C2_10 C1_10 C3_10 F5_10 -41.9(11) . . . . ?
C4_10 C1_10 C3_10 F5_10 -163.7(9) . . . . ?
O1_10 C1_10 C4_10 F8_10 -157.7(14) . . . . ?
C2_10 C1_10 C4_10 F8_10 -40.8(14) . . . . ?
C3_10 C1_10 C4_10 F8_10 80.6(13) . . . . ?
O1_10 C1_10 C4_10 F9_10 -40.0(15) . . . . ?
C2_10 C1_10 C4_10 F9_10 76.9(13) . . . . ?
C3_10 C1_10 C4_10 F9_10 -161.7(11) . . . . ?
O1_10 C1_10 C4_10 F7_10 82.5(13) . . . . ?
C2_10 C1_10 C4_10 F7_10 -160.5(9) . . . . ?
C3_10 C1_10 C4_10 F7_10 -39.2(12) . . . . ?
O1_19 Al4 O1_12 C1_12 -110(2) . . . . ?
O1_15 Al4 O1_12 C1_12 22(2) . . . . ?
F4 Al4 O1_12 C1_12 134(2) . . . . ?
Al4 O1_12 C1_12 C2_12 69(2) . . . . ?
Al4 O1_12 C1_12 C3_12 -53(2) . . . . ?
Al4 O1_12 C1_12 C4_12 -173(2) . . . . ?
O1_12 C1_12 C2_12 F2_12 -162.1(10) . . . . ?
C3_12 C1_12 C2_12 F2_12 -40.3(9) . . . . ?
C4_12 C1_12 C2_12 F2_12 81.0(8) . . . . ?
O1_12 C1_12 C2_12 F3_12 -42.2(12) . . . . ?
C3_12 C1_12 C2_12 F3_12 79.7(9) . . . . ?
C4_12 C1_12 C2_12 F3_12 -159.0(8) . . . . ?
O1_12 C1_12 C2_12 F1_12 77.4(10) . . . . ?
C3_12 C1_12 C2_12 F1_12 -160.7(6) . . . . ?
C4_12 C1_12 C2_12 F1_12 -39.4(8) . . . . ?
O1_12 C1_12 C3_12 F4_12 -37.8(11) . . . . ?
C2_12 C1_12 C3_12 F4_12 -159.9(7) . . . . ?
C4_12 C1_12 C3_12 F4_12 79.6(9) . . . . ?
O1_12 C1_12 C3_12 F6_12 -160.6(10) . . . . ?
C2_12 C1_12 C3_12 F6_12 77.3(9) . . . . ?
C4_12 C1_12 C3_12 F6_12 -43.3(10) . . . . ?
O1_12 C1_12 C3_12 F5_12 79.3(10) . . . . ?
C2_12 C1_12 C3_12 F5_12 -42.8(9) . . . . ?
C4_12 C1_12 C3_12 F5_12 -163.3(7) . . . . ?
O1_12 C1_12 C4_12 F7_12 75.8(10) . . . . ?
C2_12 C1_12 C4_12 F7_12 -164.7(7) . . . . ?
C3_12 C1_12 C4_12 F7_12 -43.8(9) . . . . ?
O1_12 C1_12 C4_12 F8_12 -165.1(12) . . . . ?
C2_12 C1_12 C4_12 F8_12 -45.6(11) . . . . ?
C3_12 C1_12 C4_12 F8_12 75.3(11) . . . . ?
O1_12 C1_12 C4_12 F9_12 -45.3(12) . . . . ?
C2_12 C1_12 C4_12 F9_12 74.2(10) . . . . ?
C3_12 C1_12 C4_12 F9_12 -165.0(9) . . . . ?
O1_15 Al4 O1_13 C1_13 -16(4) . . . . ?
O1_20 Al4 O1_13 C1_13 -146(3) . . . . ?
F4 Al4 O1_13 C1_13 100(3) . . . . ?
Al4 O1_13 C1_13 C2_13 -55(4) . . . . ?
Al4 O1_13 C1_13 C3_13 67(4) . . . . ?
Al4 O1_13 C1_13 C4_13 -175(3) . . . . ?
O1_13 C1_13 C2_13 F2_13 169.3(17) . . . . ?
C3_13 C1_13 C2_13 F2_13 47.0(15) . . . . ?
C4_13 C1_13 C2_13 F2_13 -72.0(14) . . . . ?
O1_13 C1_13 C2_13 F1_13 -73.9(17) . . . . ?
C3_13 C1_13 C2_13 F1_13 163.8(11) . . . . ?
C4_13 C1_13 C2_13 F1_13 44.7(13) . . . . ?
O1_13 C1_13 C2_13 F3_13 47.1(19) . . . . ?
C3_13 C1_13 C2_13 F3_13 -75.2(15) . . . . ?
C4_13 C1_13 C2_13 F3_13 165.7(13) . . . . ?
O1_13 C1_13 C3_13 F4_13 39.4(18) . . . . ?
C2_13 C1_13 C3_13 F4_13 162.7(12) . . . . ?
C4_13 C1_13 C3_13 F4_13 -78.1(14) . . . . ?
O1_13 C1_13 C3_13 F6_13 159.5(16) . . . . ?
C2_13 C1_13 C3_13 F6_13 -77.2(13) . . . . ?
C4_13 C1_13 C3_13 F6_13 42.0(13) . . . . ?
O1_13 C1_13 C3_13 F5_13 -81.3(17) . . . . ?
C2_13 C1_13 C3_13 F5_13 41.9(13) . . . . ?
C4_13 C1_13 C3_13 F5_13 161.2(11) . . . . ?
O1_13 C1_13 C4_13 F7_13 -73.4(16) . . . . ?
C2_13 C1_13 C4_13 F7_13 165.5(10) . . . . ?
C3_13 C1_13 C4_13 F7_13 45.4(13) . . . . ?
O1_13 C1_13 C4_13 F8_13 165(2) . . . . ?
C2_13 C1_13 C4_13 F8_13 43.8(18) . . . . ?
C3_13 C1_13 C4_13 F8_13 -76.3(18) . . . . ?
O1_13 C1_13 C4_13 F9_13 46.1(19) . . . . ?
C2_13 C1_13 C4_13 F9_13 -74.9(15) . . . . ?
C3_13 C1_13 C4_13 F9_13 165.0(14) . . . . ?
C6_14 C1_14 C2_14 F2_14 -179.6(4) . . . . ?
F1_14 C1_14 C2_14 F2_14 2.2(6) . . . . ?
C6_14 C1_14 C2_14 C3_14 -1.9(7) . . . . ?
F1_14 C1_14 C2_14 C3_14 179.9(4) . . . . ?
F2_14 C2_14 C3_14 F3_14 -1.3(6) . . . . ?
C1_14 C2_14 C3_14 F3_14 -179.0(4) . . . . ?
F2_14 C2_14 C3_14 C4_14 -179.4(4) . . . . ?
C1_14 C2_14 C3_14 C4_14 2.9(6) . . . . ?
F3_14 C3_14 C4_14 F4_14 -0.4(7) . . . . ?
C2_14 C3_14 C4_14 F4_14 177.6(4) . . . . ?
F3_14 C3_14 C4_14 C5_14 -179.8(4) . . . . ?
C2_14 C3_14 C4_14 C5_14 -1.7(7) . . . . ?
F4_14 C4_14 C5_14 C6_14 -179.8(4) . . . . ?
C3_14 C4_14 C5_14 C6_14 -0.5(7) . . . . ?
F1_14 C1_14 C6_14 C5_14 177.9(4) . . . . ?
C2_14 C1_14 C6_14 C5_14 -0.3(7) . . . . ?
C4_14 C5_14 C6_14 C1_14 1.5(6) . . . . ?
F1_17 C1_17 C2_17 C3_17 178.3(11) . . . . ?
C6_17 C1_17 C2_17 C3_17 -4(2) . . . . ?
F1_17 C1_17 C2_17 F2_17 2.2(17) . . . . ?
C6_17 C1_17 C2_17 F2_17 179.9(11) . . . . ?
C1_17 C2_17 C3_17 F3_17 -178.8(11) . . . . ?
F2_17 C2_17 C3_17 F3_17 -2.7(19) . . . . ?
C1_17 C2_17 C3_17 C4_17 1(2) . . . . ?
F2_17 C2_17 C3_17 C4_17 176.7(11) . . . . ?
C2_17 C3_17 C4_17 C5_17 2(2) . . . . ?
F3_17 C3_17 C4_17 C5_17 -178.4(11) . . . . ?
C2_17 C3_17 C4_17 F4_17 177.1(12) . . . . ?
F3_17 C3_17 C4_17 F4_17 -3.4(18) . . . . ?
C3_17 C4_17 C5_17 C6_17 -2(2) . . . . ?
F4_17 C4_17 C5_17 C6_17 -176.2(12) . . . . ?
C4_17 C5_17 C6_17 C1_17 -1(2) . . . . ?
C2_17 C1_17 C6_17 C5_17 4(2) . . . . ?
F1_17 C1_17 C6_17 C5_17 -178.0(11) . . . . ?
O1_15 Al4 O1_19 C1_19 -159(2) . . . . ?
O1_12 Al4 O1_19 C1_19 -27(2) . . . . ?
F4 Al4 O1_19 C1_19 86(2) . . . . ?
Al4 O1_19 C1_19 C3_19 -39(2) . . . . ?
Al4 O1_19 C1_19 C2_19 -160(2) . . . . ?
Al4 O1_19 C1_19 C4_19 81(2) . . . . ?
O1_19 C1_19 C2_19 F3_19 43.8(9) . . . . ?
C3_19 C1_19 C2_19 F3_19 -77.7(7) . . . . ?
C4_19 C1_19 C2_19 F3_19 163.4(6) . . . . ?
O1_19 C1_19 C2_19 F1_19 -75.7(9) . . . . ?
C3_19 C1_19 C2_19 F1_19 162.8(7) . . . . ?
C4_19 C1_19 C2_19 F1_19 43.8(8) . . . . ?
O1_19 C1_19 C2_19 F2_19 163.5(8) . . . . ?
C3_19 C1_19 C2_19 F2_19 42.0(8) . . . . ?
C4_19 C1_19 C2_19 F2_19 -76.9(8) . . . . ?
O1_19 C1_19 C3_19 F5_19 -74.1(10) . . . . ?
C2_19 C1_19 C3_19 F5_19 46.0(9) . . . . ?
C4_19 C1_19 C3_19 F5_19 165.2(7) . . . . ?
O1_19 C1_19 C3_19 F6_19 164.6(9) . . . . ?
C2_19 C1_19 C3_19 F6_19 -75.3(9) . . . . ?
C4_19 C1_19 C3_19 F6_19 43.8(9) . . . . ?
O1_19 C1_19 C3_19 F4_19 43.8(9) . . . . ?
C2_19 C1_19 C3_19 F4_19 163.9(7) . . . . ?
C4_19 C1_19 C3_19 F4_19 -77.0(8) . . . . ?
O1_19 C1_19 C4_19 F9_19 42.7(9) . . . . ?
C3_19 C1_19 C4_19 F9_19 164.1(6) . . . . ?
C2_19 C1_19 C4_19 F9_19 -76.1(7) . . . . ?
O1_19 C1_19 C4_19 F7_19 -75.7(8) . . . . ?
C3_19 C1_19 C4_19 F7_19 45.8(8) . . . . ?
C2_19 C1_19 C4_19 F7_19 165.5(6) . . . . ?
O1_19 C1_19 C4_19 F8_19 162.5(7) . . . . ?
C3_19 C1_19 C4_19 F8_19 -76.0(8) . . . . ?
C2_19 C1_19 C4_19 F8_19 43.8(8) . . . . ?
O1_13 Al4 O1_20 C1_20 -13(6) . . . . ?
O1_15 Al4 O1_20 C1_20 -142(5) . . . . ?
F4 Al4 O1_20 C1_20 105(5) . . . . ?
Al4 O1_20 C1_20 C3_20 -53(6) . . . . ?
Al4 O1_20 C1_20 C2_20 68(5) . . . . ?
Al4 O1_20 C1_20 C4_20 -172(5) . . . . ?
O1_20 C1_20 C2_20 F3_20 -49(2) . . . . ?
C3_20 C1_20 C2_20 F3_20 71.9(17) . . . . ?
C4_20 C1_20 C2_20 F3_20 -167.3(15) . . . . ?
O1_20 C1_20 C2_20 F1_20 70(2) . . . . ?
C3_20 C1_20 C2_20 F1_20 -168.4(16) . . . . ?
C4_20 C1_20 C2_20 F1_20 -47.6(18) . . . . ?
O1_20 C1_20 C2_20 F2_20 -169(2) . . . . ?
C3_20 C1_20 C2_20 F2_20 -47.8(18) . . . . ?
C4_20 C1_20 C2_20 F2_20 73.0(18) . . . . ?
O1_20 C1_20 C3_20 F6_20 -159(2) . . . . ?
C2_20 C1_20 C3_20 F6_20 78.4(18) . . . . ?
C4_20 C1_20 C3_20 F6_20 -41.9(19) . . . . ?
O1_20 C1_20 C3_20 F4_20 -40(2) . . . . ?
C2_20 C1_20 C3_20 F4_20 -163.0(14) . . . . ?
C4_20 C1_20 C3_20 F4_20 76.8(16) . . . . ?
O1_20 C1_20 C3_20 F5_20 79(2) . . . . ?
C2_20 C1_20 C3_20 F5_20 -43.8(17) . . . . ?
C4_20 C1_20 C3_20 F5_20 -164.0(15) . . . . ?
O1_20 C1_20 C4_20 F8_20 -166(2) . . . . ?
C3_20 C1_20 C4_20 F8_20 74.7(18) . . . . ?
C2_20 C1_20 C4_20 F8_20 -45.2(18) . . . . ?
O1_20 C1_20 C4_20 F9_20 -48(2) . . . . ?
C3_20 C1_20 C4_20 F9_20 -166.7(15) . . . . ?
C2_20 C1_20 C4_20 F9_20 73.4(17) . . . . ?
O1_20 C1_20 C4_20 F7_20 73(2) . . . . ?
C3_20 C1_20 C4_20 F7_20 -46.2(17) . . . . ?
C2_20 C1_20 C4_20 F7_20 -166.1(15) . . . . ?
F1_21 C1_21 C2_21 F2_21 -1(2) . . . . ?
C6_21 C1_21 C2_21 F2_21 -177.0(11) . . . . ?
F1_21 C1_21 C2_21 C3_21 177.7(12) . . . . ?
C6_21 C1_21 C2_21 C3_21 1(2) . . . . ?
F2_21 C2_21 C3_21 C4_21 178.3(12) . . . . ?
C1_21 C2_21 C3_21 C4_21 0(2) . . . . ?
F2_21 C2_21 C3_21 F3_21 -1.3(19) . . . . ?
C1_21 C2_21 C3_21 F3_21 -179.7(11) . . . . ?
C2_21 C3_21 C4_21 C5_21 -1(2) . . . . ?
F3_21 C3_21 C4_21 C5_21 178.7(11) . . . . ?
C2_21 C3_21 C4_21 F4_21 179.5(13) . . . . ?
F3_21 C3_21 C4_21 F4_21 -0.9(18) . . . . ?
F4_21 C4_21 C5_21 C6_21 -179.6(13) . . . . ?
C3_21 C4_21 C5_21 C6_21 1(2) . . . . ?
F1_21 C1_21 C6_21 C5_21 -178.3(11) . . . . ?
C2_21 C1_21 C6_21 C5_21 -1(2) . . . . ?
C4_21 C5_21 C6_21 C1_21 0(2) . . . . ?
O1_19 Al4 O1_15 C1_15 -10.2(8) . . . . ?
O1_13 Al4 O1_15 C1_15 -135.4(12) . . . . ?
O1_12 Al4 O1_15 C1_15 -145.0(8) . . . . ?
O1_20 Al4 O1_15 C1_15 -4.8(16) . . . . ?
F4 Al4 O1_15 C1_15 105.5(6) . . . . ?
Al4 O1_15 C1_15 C3_15 -70.0(7) . . . . ?
Al4 O1_15 C1_15 C2_15 171.3(5) . . . . ?
Al4 O1_15 C1_15 C4_15 51.4(8) . . . . ?
O1_15 C1_15 C2_15 F3_15 42.2(5) . . . . ?
C3_15 C1_15 C2_15 F3_15 -76.6(5) . . . . ?
C4_15 C1_15 C2_15 F3_15 163.1(4) . . . . ?
O1_15 C1_15 C2_15 F1_15 -78.3(5) . . . . ?
C3_15 C1_15 C2_15 F1_15 162.9(4) . . . . ?
C4_15 C1_15 C2_15 F1_15 42.5(5) . . . . ?
O1_15 C1_15 C2_15 F2_15 162.0(4) . . . . ?
C3_15 C1_15 C2_15 F2_15 43.2(5) . . . . ?
C4_15 C1_15 C2_15 F2_15 -77.2(5) . . . . ?
O1_15 C1_15 C3_15 F4_15 42.6(5) . . . . ?
C2_15 C1_15 C3_15 F4_15 160.4(4) . . . . ?
C4_15 C1_15 C3_15 F4_15 -79.5(5) . . . . ?
O1_15 C1_15 C3_15 F6_15 162.6(4) . . . . ?
C2_15 C1_15 C3_15 F6_15 -79.7(5) . . . . ?
C4_15 C1_15 C3_15 F6_15 40.5(5) . . . . ?
O1_15 C1_15 C3_15 F5_15 -75.9(5) . . . . ?
C2_15 C1_15 C3_15 F5_15 41.8(5) . . . . ?
C4_15 C1_15 C3_15 F5_15 161.9(4) . . . . ?
O1_15 C1_15 C4_15 F9_15 39.7(6) . . . . ?
C3_15 C1_15 C4_15 F9_15 160.8(4) . . . . ?
C2_15 C1_15 C4_15 F9_15 -79.2(5) . . . . ?
O1_15 C1_15 C4_15 F8_15 160.7(4) . . . . ?
C3_15 C1_15 C4_15 F8_15 -78.1(5) . . . . ?
C2_15 C1_15 C4_15 F8_15 41.9(6) . . . . ?
O1_15 C1_15 C4_15 F7_15 -79.5(5) . . . . ?
C3_15 C1_15 C4_15 F7_15 41.7(5) . . . . ?
C2_15 C1_15 C4_15 F7_15 161.7(4) . . . . ?
